data_4003603
loop_
_publ_author_name
'Gosselin, Eric J.'
'Decker, Gerald E.'
'McNichols, Brett W.'
'Baumann, James E.'
'Yap, Glenn P. A.'
'Sellinger, Alan'
'Bloch, Eric D.'

_publ_section_title
;
 Ligand-Based Phase Control in Porous Zirconium Coordination Cages
;
_journal_name_full 'Chemistry of Materials'
_journal_paper_doi 10.1021/acs.chemmater.0c01965
_journal_year 2020
_chemical_formula_moiety 'C90 H72 O20 Zr6, 2(C3 H7 N O), 2(Cl)'
_chemical_formula_sum 'C96 H86 Cl2 N2 O22 Zr6'
_chemical_formula_weight 2237.88
_space_group_crystal_system monoclinic
_space_group_IT_number 14
_space_group_name_Hall '-P 2yn'
_space_group_name_H-M_alt 'P 1 21/n 1'
_atom_sites_solution_hydrogens geom
_atom_sites_solution_primary iterative
_atom_sites_solution_secondary difmap
_audit_creation_method SHELXL-2018/3
_cell_angle_alpha 90
_cell_angle_beta 94.9340(10)
_cell_angle_gamma 90
_cell_formula_units_Z 4
_cell_length_a 10.6473(3)
_cell_length_b 19.6770(5)
_cell_length_c 48.7602(12)
_cell_measurement_reflns_used 9906
_cell_measurement_temperature 150(2)
_cell_measurement_theta_max 46.20
_cell_measurement_theta_min 2.89
_cell_volume 10177.7(5)
_computing_cell_refinement 'Bruker SAINT'
_computing_data_collection 'Bruker APEX2'
_computing_data_reduction 'Bruker SAINT'
_computing_molecular_graphics 'Bruker SHELXTL'
_computing_publication_material 'Bruker SHELXTL'
_computing_structure_refinement 'SHELXL-2018/3 (Sheldrick, 2018)'
_computing_structure_solution 'SHELXS-97 (Sheldrick 2008)'
_diffrn_ambient_temperature 150(2)
_diffrn_detector_area_resol_mean 8.33
_diffrn_measured_fraction_theta_full 0.987
_diffrn_measured_fraction_theta_max 0.987
_diffrn_measurement_device_type 'Bruker AXS APEX diffractometer'
_diffrn_measurement_method '\f and \w scans'
_diffrn_radiation_type CuK\a
_diffrn_radiation_wavelength 1.54178
_diffrn_reflns_av_R_equivalents 0.0789
_diffrn_reflns_av_unetI/netI 0.0646
_diffrn_reflns_Laue_measured_fraction_full 0.987
_diffrn_reflns_Laue_measured_fraction_max 0.987
_diffrn_reflns_limit_h_max 9
_diffrn_reflns_limit_h_min -9
_diffrn_reflns_limit_k_max 18
_diffrn_reflns_limit_k_min -18
_diffrn_reflns_limit_l_max 45
_diffrn_reflns_limit_l_min -45
_diffrn_reflns_number 44594
_diffrn_reflns_point_group_measured_fraction_full 0.987
_diffrn_reflns_point_group_measured_fraction_max 0.987
_diffrn_reflns_theta_full 46.355
_diffrn_reflns_theta_max 46.355
_diffrn_reflns_theta_min 1.819
_exptl_absorpt_coefficient_mu 5.895
_exptl_absorpt_correction_T_max 0.7491
_exptl_absorpt_correction_T_min 0.4848
_exptl_absorpt_correction_type multi-scan
_exptl_absorpt_process_details
; 
 SADABS 2016/2: Krause, L., Herbst-Irmer, R., Sheldrick G.M. & Stalke D., 
 J. Appl. Cryst. 48 (2015) 3-10 
;
_exptl_crystal_colour yellow
_exptl_crystal_density_diffrn 1.460
_exptl_crystal_description rod
_exptl_crystal_F_000 4504
_exptl_crystal_size_max 0.290
_exptl_crystal_size_mid 0.178
_exptl_crystal_size_min 0.089
_refine_diff_density_max 1.103
_refine_diff_density_min -1.081
_refine_diff_density_rms 0.161
_refine_ls_extinction_method none
_refine_ls_goodness_of_fit_ref 1.110
_refine_ls_hydrogen_treatment constr
_refine_ls_matrix_type full
_refine_ls_number_parameters 1017
_refine_ls_number_reflns 8671
_refine_ls_number_restraints 2550
_refine_ls_restrained_S_all 0.971
_refine_ls_R_factor_all 0.1419
_refine_ls_R_factor_gt 0.1204
_refine_ls_shift/su_max 0.007
_refine_ls_shift/su_mean 0.000
_refine_ls_structure_factor_coef Fsqd
_refine_ls_weighting_details 'w=1/[\s^2^(Fo^2^)+(0.0001P)^2^+523.2305P] where P=(Fo^2^+2Fc^2^)/3'
_refine_ls_weighting_scheme calc
_refine_ls_wR_factor_gt 0.2506
_refine_ls_wR_factor_ref 0.2615
_reflns_Friedel_coverage 0.000
_reflns_number_gt 6873
_reflns_number_total 8671
_reflns_threshold_expression 'I > 2\s(I)'
_cod_data_source_file cm0c01965_si_011.cif
_cod_data_source_block eric303_sq
_cod_original_sg_symbol_H-M 'P 21/n'
_cod_database_code 4003603
_shelx_shelxl_version_number 2018/3
_shelx_space_group_comment
; 
The symmetry employed for this shelxl refinement is uniquely defined 
by the following loop, which should always be used as a source of 
symmetry information in preference to the above space-group names. 
They are only intended as comments. 
;
_shelx_estimated_absorpt_t_min 0.280
_shelx_estimated_absorpt_t_max 0.622

loop_
_space_group_symop_operation_xyz
'x, y, z'
'-x+1/2, y+1/2, -z+1/2'
'-x, -y, -z'
'x-1/2, -y-1/2, z-1/2'

loop_
_atom_site_label
_atom_site_type_symbol
_atom_site_fract_x
_atom_site_fract_y
_atom_site_fract_z
_atom_site_U_iso_or_equiv
_atom_site_adp_type
_atom_site_occupancy
_atom_site_site_symmetry_order
_atom_site_calc_flag
_atom_site_refinement_flags_posn
_atom_site_refinement_flags_adp
_atom_site_refinement_flags_occupancy
_atom_site_disorder_assembly
_atom_site_disorder_group
Zr1 Zr 0.8126(2) 0.71390(10) 0.22719(4) 0.0442(6) Uani 1 1 d . . . . .
Zr2 Zr 1.1092(2) 0.72707(11) 0.25571(4) 0.0533(7) Uani 1 1 d . . . . .
Zr3 Zr 0.9752(2) 0.57480(10) 0.24695(4) 0.0508(7) Uani 1 1 d . . . . .
Zr4 Zr 0.3452(2) 0.67474(13) 0.59056(4) 0.0663(8) Uani 1 1 d . . . . .
Zr5 Zr 0.2386(2) 0.83154(13) 0.57708(4) 0.0558(7) Uani 1 1 d . . . . .
Zr6 Zr 0.5296(2) 0.80837(13) 0.60724(4) 0.0605(7) Uani 1 1 d . . . . .
Cl1 Cl 0.7938(8) 0.5463(3) 0.15778(13) 0.083(2) Uani 1 1 d . . . . .
Cl2A Cl 1.0354(9) 0.8632(4) 0.17711(15) 0.0721(6) Uani 0.842(10) 1 d . U P A 1
Cl2B Cl 1.124(5) 0.830(2) 0.1736(8) 0.0721(6) Uani 0.158(10) 1 d . U P A 2
O1 O 0.9433(14) 0.6734(7) 0.2569(3) 0.046(3) Uani 1 1 d . . . . .
O2 O 0.9893(15) 0.7560(8) 0.2209(3) 0.052(3) Uani 1 1 d . . . . .
H2O H 1.010693 0.782385 0.205718 0.062 Uiso 1 1 calc R U . . .
O3 O 1.1395(15) 0.6304(8) 0.2383(3) 0.062(4) Uani 1 1 d . . . . .
H3O H 1.209144 0.615515 0.228947 0.074 Uiso 1 1 calc R U . . .
O4 O 0.8713(14) 0.6172(8) 0.2127(3) 0.053(3) Uani 1 1 d . . . . .
H4O H 0.854230 0.598044 0.194938 0.063 Uiso 1 1 calc R U . . .
O5 O 0.3985(14) 0.7715(8) 0.5765(3) 0.058(3) Uani 1 1 d . . . . .
O6 O 0.1960(15) 0.7396(9) 0.5965(3) 0.065(4) Uani 1 1 d . . . . .
H6O H 0.123814 0.729828 0.605975 0.078 Uiso 1 1 calc R U . . .
O7 O 0.3602(14) 0.8597(8) 0.6111(3) 0.057(3) Uani 1 1 d . . . . .
H7O H 0.342141 0.889885 0.625409 0.069 Uiso 1 1 calc R U . . .
O8 O 0.4621(15) 0.7170(9) 0.6237(3) 0.065(4) Uani 1 1 d . . . . .
H8O H 0.480015 0.699148 0.641716 0.079 Uiso 1 1 calc R U . . .
C1 C 0.7572(15) 0.7606(10) 0.1794(3) 0.068(3) Uani 1 1 d G U . . .
H1 H 0.822818 0.763951 0.167494 0.082 Uiso 1 1 calc R U . . .
C2 C 0.6747(17) 0.7044(8) 0.1814(3) 0.068(3) Uani 1 1 d G U . . .
H2 H 0.675524 0.663602 0.171053 0.082 Uiso 1 1 calc R U . . .
C3 C 0.5909(15) 0.7200(9) 0.2017(3) 0.068(3) Uani 1 1 d G U . . .
H3 H 0.525774 0.691391 0.207223 0.082 Uiso 1 1 calc R U . . .
C4 C 0.6216(16) 0.7858(9) 0.2122(3) 0.068(3) Uani 1 1 d G U . . .
H4 H 0.580518 0.808913 0.226018 0.082 Uiso 1 1 calc R U . . .
C5 C 0.7243(17) 0.8109(8) 0.1985(3) 0.068(3) Uani 1 1 d G U . . .
H5 H 0.764101 0.853758 0.201464 0.082 Uiso 1 1 calc R U . . .
C6 C 1.293(2) 0.7631(11) 0.2295(3) 0.089(3) Uani 1 1 d G U . . .
H6 H 1.298110 0.746168 0.211368 0.107 Uiso 1 1 calc R U . . .
C7 C 1.2318(19) 0.8238(10) 0.2367(4) 0.089(3) Uani 1 1 d G U . . .
H7 H 1.188066 0.854480 0.224237 0.107 Uiso 1 1 calc R U . . .
C8 C 1.247(2) 0.8304(10) 0.2658(4) 0.089(3) Uani 1 1 d G U . . .
H8 H 1.215235 0.866341 0.276215 0.107 Uiso 1 1 calc R U . . .
C9 C 1.318(2) 0.7739(12) 0.2766(3) 0.089(3) Uani 1 1 d G U . . .
H9 H 1.342065 0.765358 0.295469 0.107 Uiso 1 1 calc R U . . .
C10 C 1.3467(18) 0.7323(9) 0.2541(5) 0.089(3) Uani 1 1 d G U . . .
H10 H 1.393290 0.691088 0.255391 0.107 Uiso 1 1 calc R U . . .
C11 C 0.980(2) 0.4788(10) 0.2132(4) 0.096(3) Uani 1 1 d G U . . .
H11 H 0.951177 0.487989 0.194628 0.115 Uiso 1 1 calc R U . . .
C12 C 1.106(2) 0.4861(10) 0.2252(5) 0.096(3) Uani 1 1 d G U . . .
H12 H 1.175709 0.501015 0.215961 0.115 Uiso 1 1 calc R U . . .
C13 C 1.1082(19) 0.4673(10) 0.2533(4) 0.096(3) Uani 1 1 d G U . . .
H13 H 1.180284 0.467303 0.266252 0.115 Uiso 1 1 calc R U . . .
C14 C 0.984(2) 0.4483(10) 0.2588(4) 0.096(3) Uani 1 1 d G U . . .
H14 H 0.958573 0.433443 0.276002 0.115 Uiso 1 1 calc R U . . .
C15 C 0.9048(17) 0.4555(10) 0.2340(5) 0.096(3) Uani 1 1 d G U . . .
H15 H 0.816978 0.446227 0.231735 0.115 Uiso 1 1 calc R U . . .
C16 C 0.1762(18) 0.5884(11) 0.6018(5) 0.103(4) Uani 1 1 d G U . . .
H16 H 0.090094 0.601598 0.599822 0.123 Uiso 1 1 calc R U . . .
C17 C 0.243(2) 0.5563(11) 0.5813(3) 0.103(4) Uani 1 1 d G U . . .
H17 H 0.209112 0.544349 0.563296 0.123 Uiso 1 1 calc R U . . .
C18 C 0.369(2) 0.5454(10) 0.5925(4) 0.103(4) Uani 1 1 d G U . . .
H18 H 0.434017 0.524756 0.583337 0.123 Uiso 1 1 calc R U . . .
C19 C 0.380(2) 0.5706(12) 0.6199(4) 0.103(4) Uani 1 1 d G U . . .
H19 H 0.453996 0.569893 0.632251 0.123 Uiso 1 1 calc R U . . .
C20 C 0.261(2) 0.5972(10) 0.6256(4) 0.103(4) Uani 1 1 d G U . . .
H20 H 0.241440 0.617387 0.642439 0.123 Uiso 1 1 calc R U . . .
C21 C 0.0646(19) 0.8807(10) 0.6020(3) 0.078(3) Uani 1 1 d G U . . .
H21 H 0.061355 0.867779 0.620734 0.093 Uiso 1 1 calc R U . . .
C22 C 0.0063(17) 0.8460(9) 0.5788(4) 0.078(3) Uani 1 1 d G U . . .
H22 H -0.042755 0.805770 0.579187 0.093 Uiso 1 1 calc R U . . .
C23 C 0.0342(18) 0.8821(10) 0.5548(3) 0.078(3) Uani 1 1 d G U . . .
H23 H 0.007087 0.870156 0.536373 0.093 Uiso 1 1 calc R U . . .
C24 C 0.1097(18) 0.9391(9) 0.5633(3) 0.078(3) Uani 1 1 d G U . . .
H24 H 0.142003 0.971954 0.551459 0.093 Uiso 1 1 calc R U . . .
C25 C 0.1285(17) 0.9382(10) 0.5924(3) 0.078(3) Uani 1 1 d G U . . .
H25 H 0.175543 0.970485 0.603597 0.093 Uiso 1 1 calc R U . . .
C26 C 0.680(2) 0.7927(9) 0.6511(4) 0.090(3) Uani 1 1 d G U . . .
H26 H 0.689124 0.749196 0.659476 0.108 Uiso 1 1 calc R U . . .
C27 C 0.5909(17) 0.8432(12) 0.6571(4) 0.090(3) Uani 1 1 d G U . . .
H27 H 0.530181 0.839313 0.670220 0.108 Uiso 1 1 calc R U . . .
C28 C 0.6086(19) 0.9004(10) 0.6401(4) 0.090(3) Uani 1 1 d G U . . .
H28 H 0.561854 0.941505 0.639855 0.108 Uiso 1 1 calc R U . . .
C29 C 0.7086(19) 0.8853(11) 0.6236(4) 0.090(3) Uani 1 1 d G U . . .
H29 H 0.740372 0.914545 0.610344 0.108 Uiso 1 1 calc R U . . .
C30 C 0.7526(17) 0.8187(11) 0.6304(4) 0.090(3) Uani 1 1 d G U . . .
H30 H 0.819027 0.795691 0.622470 0.108 Uiso 1 1 calc R U . . .
O1_1 O 0.8004(17) 0.7883(8) 0.2607(3) 0.0647(16) Uani 1 1 d . U . . .
O2_1 O 0.9965(17) 0.7962(8) 0.2793(3) 0.0647(16) Uani 1 1 d . U . . .
O3_1 O 0.3579(17) 0.8932(9) 0.5528(3) 0.0656(16) Uani 1 1 d . U . . .
O4_1 O 0.5561(17) 0.8762(9) 0.5719(3) 0.0657(16) Uani 1 1 d . U . . .
C1_1 C 0.879(3) 0.7998(14) 0.2803(5) 0.0649(15) Uani 1 1 d . U . . .
C2_1 C 0.8410(16) 0.8159(9) 0.3091(2) 0.0652(14) Uani 1 1 d G U . . .
C3_1 C 0.7201(14) 0.8399(9) 0.3120(2) 0.0653(15) Uani 1 1 d G U . . .
H3_1 H 0.662603 0.846340 0.296242 0.078 Uiso 1 1 calc R U . . .
C4_1 C 0.6832(13) 0.8544(9) 0.3381(3) 0.0654(14) Uani 1 1 d G U . . .
H4_1 H 0.600578 0.870747 0.340066 0.078 Uiso 1 1 calc R U . . .
C5_1 C 0.7673(16) 0.8449(9) 0.3612(2) 0.0655(14) Uani 1 1 d G U . . .
C6_1 C 0.8882(14) 0.8209(9) 0.3582(2) 0.0655(14) Uani 1 1 d G U . . .
H6_1 H 0.945709 0.814476 0.374041 0.079 Uiso 1 1 calc R U . . .
C7_1 C 0.9251(13) 0.8064(9) 0.3322(3) 0.0654(15) Uani 1 1 d G U . . .
H7_1 H 1.007737 0.790071 0.330218 0.078 Uiso 1 1 calc R U . . .
C8_1 C 0.7297(17) 0.8585(8) 0.3901(2) 0.0658(14) Uani 1 1 d G U . . .
C9_1 C 0.6535(16) 0.9133(8) 0.3957(3) 0.0659(14) Uani 1 1 d G U . . .
H9_1 H 0.626296 0.944162 0.381398 0.079 Uiso 1 1 calc R U . . .
C10_1 C 0.6172(15) 0.9230(7) 0.4221(3) 0.0659(14) Uani 1 1 d G U . . .
H10_1 H 0.565183 0.960424 0.425892 0.079 Uiso 1 1 calc R U . . .
C11_1 C 0.6571(17) 0.8778(9) 0.4430(2) 0.0659(14) Uani 1 1 d G U . . .
C12_1 C 0.7332(16) 0.8230(8) 0.4374(3) 0.0660(14) Uani 1 1 d G U . . .
H12_1 H 0.760409 0.792082 0.451699 0.079 Uiso 1 1 calc R U . . .
C13_1 C 0.7695(16) 0.8133(7) 0.4110(3) 0.0660(14) Uani 1 1 d G U . . .
H13_1 H 0.821519 0.775816 0.407205 0.079 Uiso 1 1 calc R U . . .
C14_1 C 0.6141(15) 0.8887(9) 0.4719(2) 0.0659(14) Uani 1 1 d G U . . .
C15_1 C 0.4912(14) 0.9094(9) 0.4750(2) 0.0659(14) Uani 1 1 d G U . . .
H15_1 H 0.436966 0.921692 0.459289 0.079 Uiso 1 1 calc R U . . .
C16_1 C 0.4477(12) 0.9119(9) 0.5010(3) 0.0659(15) Uani 1 1 d G U . . .
H16_1 H 0.363790 0.926048 0.503153 0.079 Uiso 1 1 calc R U . . .
C17_1 C 0.5271(15) 0.8939(9) 0.5240(2) 0.0657(14) Uani 1 1 d G U . . .
C18_1 C 0.6500(14) 0.8732(9) 0.5209(2) 0.0658(15) Uani 1 1 d G U . . .
H18_1 H 0.704201 0.860903 0.536631 0.079 Uiso 1 1 calc R U . . .
C19_1 C 0.6934(12) 0.8707(9) 0.4949(3) 0.0659(14) Uani 1 1 d G U . . .
H19_1 H 0.777379 0.856542 0.492767 0.079 Uiso 1 1 calc R U . . .
C20_1 C 0.480(3) 0.8889(14) 0.5515(5) 0.0657(15) Uani 1 1 d . U . . .
O1_2 O 1.0564(17) 0.5755(10) 0.2890(3) 0.0758(17) Uani 1 1 d . U . . .
O2_2 O 1.1478(17) 0.6764(10) 0.2956(3) 0.0759(17) Uani 1 1 d . U . . .
O3_2 O 0.5232(18) 0.6533(10) 0.5731(3) 0.0799(17) Uani 1 1 d . U . . .
O4_2 O 0.6480(17) 0.7412(10) 0.5844(3) 0.0799(17) Uani 1 1 d . U . . .
C1_2 C 1.091(3) 0.6243(17) 0.3050(6) 0.0762(16) Uani 1 1 d . U . . .
C2_2 C 1.0672(17) 0.6226(10) 0.3343(3) 0.0767(16) Uani 1 1 d G U . . .
C3_2 C 1.1218(15) 0.6708(9) 0.3525(3) 0.0771(16) Uani 1 1 d G U . . .
H3_2 H 1.184434 0.700703 0.346699 0.093 Uiso 1 1 calc R U . . .
C4_2 C 1.0848(17) 0.6752(9) 0.3791(3) 0.0775(16) Uani 1 1 d G U . . .
H4_2 H 1.122184 0.708106 0.391472 0.093 Uiso 1 1 calc R U . . .
C5_2 C 0.9932(17) 0.6314(10) 0.3875(3) 0.0777(15) Uani 1 1 d G U . . .
C6_2 C 0.9386(15) 0.5832(9) 0.3694(3) 0.0774(16) Uani 1 1 d G U . . .
H6_2 H 0.875995 0.553292 0.375124 0.093 Uiso 1 1 calc R U . . .
C7_2 C 0.9756(17) 0.5788(9) 0.3428(3) 0.0770(16) Uani 1 1 d G U . . .
H7_2 H 0.938245 0.545886 0.330351 0.092 Uiso 1 1 calc R U . . .
C8_2 C 0.9387(16) 0.6405(10) 0.4153(3) 0.0784(15) Uani 1 1 d G U . . .
C9_2 C 1.0121(13) 0.6701(10) 0.4371(3) 0.0788(15) Uani 1 1 d G U . . .
H9_2 H 1.095385 0.684702 0.434666 0.095 Uiso 1 1 calc R U . . .
C10_2 C 0.9634(16) 0.6782(10) 0.4625(3) 0.0791(15) Uani 1 1 d G U . . .
H10_2 H 1.013547 0.698365 0.477351 0.095 Uiso 1 1 calc R U . . .
C11_2 C 0.8415(16) 0.6568(10) 0.4660(3) 0.0793(15) Uani 1 1 d G U . . .
C12_2 C 0.7682(13) 0.6272(10) 0.4443(3) 0.0790(15) Uani 1 1 d G U . . .
H12_2 H 0.684874 0.612616 0.446706 0.095 Uiso 1 1 calc R U . . .
C13_2 C 0.8168(16) 0.6191(10) 0.4189(3) 0.0787(15) Uani 1 1 d G U . . .
H13_2 H 0.766709 0.598953 0.404020 0.094 Uiso 1 1 calc R U . . .
C14_2 C 0.7930(17) 0.6604(10) 0.4946(3) 0.0798(15) Uani 1 1 d G U . . .
C15_2 C 0.8499(14) 0.7013(10) 0.5154(4) 0.0799(16) Uani 1 1 d G U . . .
H15_2 H 0.926601 0.724041 0.512739 0.096 Uiso 1 1 calc R U . . .
C16_2 C 0.7945(17) 0.7087(9) 0.5400(3) 0.0801(16) Uani 1 1 d G U . . .
H16_2 H 0.833415 0.736639 0.554188 0.096 Uiso 1 1 calc R U . . .
C17_2 C 0.6823(17) 0.6754(10) 0.5438(3) 0.0801(16) Uani 1 1 d G U . . .
C18_2 C 0.6254(14) 0.6346(10) 0.5231(4) 0.0802(16) Uani 1 1 d G U . . .
H18_2 H 0.548741 0.611788 0.525707 0.096 Uiso 1 1 calc R U . . .
C19_2 C 0.6808(17) 0.6271(9) 0.4985(3) 0.0801(16) Uani 1 1 d G U . . .
H19_2 H 0.641923 0.599192 0.484257 0.096 Uiso 1 1 calc R U . . .
C20_2 C 0.610(3) 0.6890(17) 0.5696(6) 0.0800(16) Uani 1 1 d . U . . .
O1_3 O 0.6878(16) 0.6551(9) 0.2510(3) 0.0694(16) Uani 1 1 d . U . . .
O2_3 O 0.7941(17) 0.5638(9) 0.2658(3) 0.0695(16) Uani 1 1 d . U . . .
O3_3 O 0.2057(17) 0.7766(10) 0.5375(3) 0.0718(16) Uani 1 1 d . U . . .
O4_3 O 0.2682(17) 0.6722(10) 0.5476(3) 0.0722(16) Uani 1 1 d . U . . .
C1_3 C 0.718(3) 0.6078(15) 0.2688(5) 0.0697(15) Uani 1 1 d . U . . .
C2_3 C 0.6532(17) 0.6166(9) 0.2953(3) 0.0703(15) Uani 1 1 d G U . . .
C3_3 C 0.6528(16) 0.5641(7) 0.3144(3) 0.0706(15) Uani 1 1 d G U . . .
H3_3 H 0.689183 0.521440 0.310580 0.085 Uiso 1 1 calc R U . . .
C4_3 C 0.5990(17) 0.5741(8) 0.3391(3) 0.0708(15) Uani 1 1 d G U . . .
H4_3 H 0.598685 0.538238 0.352118 0.085 Uiso 1 1 calc R U . . .
C5_3 C 0.5457(17) 0.6365(9) 0.3447(3) 0.0710(14) Uani 1 1 d G U . . .
C6_3 C 0.5462(17) 0.6890(7) 0.3256(3) 0.0708(15) Uani 1 1 d G U . . .
H6_3 H 0.509775 0.731652 0.329404 0.085 Uiso 1 1 calc R U . . .
C7_3 C 0.5999(17) 0.6790(8) 0.3009(3) 0.0705(15) Uani 1 1 d G U . . .
H7_3 H 0.600269 0.714856 0.287867 0.085 Uiso 1 1 calc R U . . .
C8_3 C 0.4870(17) 0.6476(9) 0.3714(3) 0.0715(14) Uani 1 1 d G U . . .
C9_3 C 0.4238(17) 0.5961(7) 0.3841(3) 0.0717(15) Uani 1 1 d G U . . .
H9_3 H 0.411042 0.553362 0.375206 0.086 Uiso 1 1 calc R U . . .
C10_3 C 0.3792(16) 0.6072(8) 0.4097(3) 0.0718(15) Uani 1 1 d G U . . .
H10_3 H 0.336034 0.571940 0.418300 0.086 Uiso 1 1 calc R U . . .
C11_3 C 0.3979(17) 0.6697(9) 0.4226(2) 0.0719(14) Uani 1 1 d G U . . .
C12_3 C 0.4611(17) 0.7212(7) 0.4100(3) 0.0719(15) Uani 1 1 d G U . . .
H12_3 H 0.473809 0.763990 0.418822 0.086 Uiso 1 1 calc R U . . .
C13_3 C 0.5056(16) 0.7102(8) 0.3844(3) 0.0718(15) Uani 1 1 d G U . . .
H13_3 H 0.548820 0.745413 0.375728 0.086 Uiso 1 1 calc R U . . .
C14_3 C 0.3503(17) 0.6826(9) 0.4505(2) 0.0719(15) Uani 1 1 d G U . . .
C15_3 C 0.3490(17) 0.6305(7) 0.4697(3) 0.0720(15) Uani 1 1 d G U . . .
H15_3 H 0.372737 0.585777 0.464966 0.086 Uiso 1 1 calc R U . . .
C16_3 C 0.3130(17) 0.6439(8) 0.4959(3) 0.0720(15) Uani 1 1 d G U . . .
H16_3 H 0.312146 0.608349 0.509064 0.086 Uiso 1 1 calc R U . . .
C17_3 C 0.2783(17) 0.7094(9) 0.5029(2) 0.0719(15) Uani 1 1 d G U . . .
C18_3 C 0.2796(17) 0.7614(7) 0.4836(3) 0.0719(15) Uani 1 1 d G U . . .
H18_3 H 0.255889 0.806180 0.488365 0.086 Uiso 1 1 calc R U . . .
C19_3 C 0.3156(17) 0.7480(8) 0.4574(3) 0.0719(15) Uani 1 1 d G U . . .
H19_3 H 0.316481 0.783609 0.444267 0.086 Uiso 1 1 calc R U . . .
C20_3 C 0.245(3) 0.7212(16) 0.5319(5) 0.0720(16) Uani 1 1 d . U . . .
O1_4 O -0.0274(19) 0.6990(12) 0.6136(4) 0.104(4) Uani 1 1 d D U . . .
N1_4 N -0.114(2) 0.6266(14) 0.6431(4) 0.104(4) Uani 1 1 d D U . . .
C1_4 C -0.039(3) 0.6746(17) 0.6362(6) 0.104(4) Uani 1 1 d D U . . .
H1_4 H 0.014556 0.693236 0.650851 0.125 Uiso 1 1 calc R U . . .
C2_4 C -0.191(3) 0.5919(17) 0.6212(6) 0.104(4) Uani 1 1 d D U . . .
H2A_4 H -0.157748 0.545990 0.618881 0.156 Uiso 1 1 calc R U . . .
H2B_4 H -0.188463 0.617291 0.603999 0.156 Uiso 1 1 calc R U . . .
H2C_4 H -0.278094 0.589013 0.626122 0.156 Uiso 1 1 calc R U . . .
C3_4 C -0.114(3) 0.6035(17) 0.6716(5) 0.104(4) Uani 1 1 d D U . . .
H3A_4 H -0.200754 0.593450 0.675640 0.156 Uiso 1 1 calc R U . . .
H3B_4 H -0.079261 0.639265 0.683984 0.156 Uiso 1 1 calc R U . . .
H3C_4 H -0.062551 0.562441 0.674157 0.156 Uiso 1 1 calc R U . . .
O1A_5 O 1.356(3) 0.5765(17) 0.2269(7) 0.0765(9) Uani 0.568(16) 1 d D U P B 1
N1A_5 N 1.511(3) 0.4987(19) 0.2376(7) 0.0764(10) Uani 0.568(16) 1 d D U P B 1
C1A_5 C 1.420(4) 0.539(2) 0.2421(8) 0.0765(10) Uani 0.568(16) 1 d D U P B 1
H1A_5 H 1.399007 0.539769 0.260700 0.092 Uiso 0.568(16) 1 calc R U P B 1
C2A_5 C 1.568(6) 0.506(4) 0.2117(11) 0.0765(9) Uani 0.568(16) 1 d D U P B 1
H2AA_5 H 1.576848 0.461177 0.203309 0.115 Uiso 0.568(16) 1 calc R U P B 1
H2AB_5 H 1.651193 0.527112 0.215079 0.115 Uiso 0.568(16) 1 calc R U P B 1
H2AC_5 H 1.514167 0.534779 0.199128 0.115 Uiso 0.568(16) 1 calc R U P B 1
C3A_5 C 1.560(4) 0.448(2) 0.2579(8) 0.0764(12) Uani 0.568(16) 1 d D U P B 1
H3AA_5 H 1.650434 0.455223 0.262141 0.115 Uiso 0.568(16) 1 calc R U P B 1
H3AB_5 H 1.544716 0.402445 0.250429 0.115 Uiso 0.568(16) 1 calc R U P B 1
H3AC_5 H 1.516641 0.453307 0.274773 0.115 Uiso 0.568(16) 1 calc R U P B 1
O1B_5 O 1.359(4) 0.597(2) 0.2165(9) 0.0765(9) Uani 0.432(16) 1 d D U P B 2
N1B_5 N 1.455(4) 0.528(2) 0.1879(8) 0.0764(10) Uani 0.432(16) 1 d D U P B 2
C1B_5 C 1.369(5) 0.570(3) 0.1943(10) 0.0765(10) Uani 0.432(16) 1 d D U P B 2
H1B_5 H 1.305723 0.581019 0.180029 0.092 Uiso 0.432(16) 1 calc R U P B 2
C2B_5 C 1.550(6) 0.508(6) 0.2098(12) 0.0765(9) Uani 0.432(16) 1 d D U P B 2
H2BA_5 H 1.631073 0.501801 0.202049 0.115 Uiso 0.432(16) 1 calc R U P B 2
H2BB_5 H 1.524758 0.466095 0.218345 0.115 Uiso 0.432(16) 1 calc R U P B 2
H2BC_5 H 1.558112 0.544563 0.223645 0.115 Uiso 0.432(16) 1 calc R U P B 2
C3B_5 C 1.467(5) 0.505(3) 0.1596(9) 0.0764(12) Uani 0.432(16) 1 d D U P B 2
H3BA_5 H 1.552707 0.513556 0.154730 0.115 Uiso 0.432(16) 1 calc R U P B 2
H3BB_5 H 1.406444 0.529186 0.146993 0.115 Uiso 0.432(16) 1 calc R U P B 2
H3BC_5 H 1.449670 0.455742 0.158309 0.115 Uiso 0.432(16) 1 calc R U P B 2

loop_
_atom_site_aniso_label
_atom_site_aniso_U_11
_atom_site_aniso_U_22
_atom_site_aniso_U_33
_atom_site_aniso_U_23
_atom_site_aniso_U_13
_atom_site_aniso_U_12
Zr1 0.0629(14) 0.0471(13) 0.0254(11) -0.0003(10) 0.0194(10) 0.0061(11)
Zr2 0.0661(15) 0.0594(15) 0.0363(13) 0.0008(11) 0.0159(11) -0.0115(12)
Zr3 0.0768(17) 0.0390(13) 0.0390(13) 0.0005(10) 0.0200(11) 0.0070(12)
Zr4 0.0860(19) 0.0795(17) 0.0367(13) 0.0048(12) 0.0246(12) -0.0012(14)
Zr5 0.0510(14) 0.0899(17) 0.0288(12) 0.0054(12) 0.0162(10) 0.0004(13)
Zr6 0.0555(15) 0.0950(19) 0.0325(13) -0.0008(12) 0.0134(10) -0.0007(13)
Cl1 0.151(7) 0.058(5) 0.039(4) -0.006(3) 0.007(4) -0.017(5)
Cl2A 0.1122(11) 0.0687(10) 0.0388(10) -0.0027(10) 0.0266(10) -0.0204(10)
Cl2B 0.1122(11) 0.0687(10) 0.0388(10) -0.0027(10) 0.0266(10) -0.0204(10)
O1 0.069(6) 0.054(6) 0.019(6) 0.000(5) 0.023(5) -0.004(5)
O2 0.076(6) 0.055(8) 0.027(7) -0.004(6) 0.021(6) 0.001(6)
O3 0.069(8) 0.071(7) 0.048(8) 0.003(6) 0.018(7) 0.007(6)
O4 0.072(8) 0.059(7) 0.029(7) -0.008(6) 0.013(6) -0.007(6)
O5 0.058(6) 0.086(7) 0.032(6) 0.010(6) 0.024(5) -0.001(5)
O6 0.056(8) 0.092(7) 0.047(8) 0.007(7) 0.010(7) -0.013(6)
O7 0.065(6) 0.074(9) 0.035(7) 0.004(6) 0.016(5) -0.011(6)
O8 0.077(9) 0.094(8) 0.026(7) 0.015(6) 0.010(6) 0.002(7)
C1 0.079(6) 0.089(7) 0.038(5) 0.001(5) 0.016(4) 0.016(5)
C2 0.079(6) 0.089(7) 0.038(5) 0.000(5) 0.015(4) 0.016(5)
C3 0.079(6) 0.089(7) 0.038(5) 0.000(5) 0.016(4) 0.016(5)
C4 0.079(6) 0.089(7) 0.038(5) 0.000(5) 0.016(4) 0.016(5)
C5 0.079(6) 0.089(7) 0.038(5) 0.001(5) 0.016(4) 0.016(5)
C6 0.082(6) 0.106(7) 0.080(7) 0.003(6) 0.013(5) -0.028(5)
C7 0.082(6) 0.106(7) 0.080(7) 0.003(6) 0.013(5) -0.028(5)
C8 0.083(6) 0.106(7) 0.080(7) 0.003(6) 0.012(5) -0.028(5)
C9 0.082(6) 0.106(7) 0.080(7) 0.003(6) 0.012(5) -0.028(5)
C10 0.082(6) 0.106(7) 0.080(7) 0.003(6) 0.012(5) -0.028(5)
C11 0.127(8) 0.060(5) 0.105(7) -0.014(5) 0.035(7) 0.009(5)
C12 0.127(8) 0.061(5) 0.105(7) -0.014(5) 0.035(7) 0.009(5)
C13 0.127(8) 0.061(5) 0.105(7) -0.014(5) 0.035(7) 0.009(5)
C14 0.127(8) 0.060(5) 0.105(7) -0.014(5) 0.035(7) 0.009(5)
C15 0.127(8) 0.060(5) 0.105(7) -0.014(5) 0.035(7) 0.009(5)
C16 0.145(8) 0.090(6) 0.078(7) 0.013(6) 0.040(6) -0.017(6)
C17 0.145(8) 0.090(6) 0.078(7) 0.013(6) 0.040(7) -0.017(6)
C18 0.145(8) 0.090(6) 0.078(7) 0.013(6) 0.040(7) -0.016(6)
C19 0.145(8) 0.090(6) 0.078(7) 0.013(6) 0.040(6) -0.016(6)
C20 0.145(8) 0.090(6) 0.078(7) 0.013(6) 0.040(6) -0.016(6)
C21 0.070(6) 0.110(7) 0.056(6) 0.006(5) 0.022(5) 0.013(5)
C22 0.070(6) 0.110(7) 0.056(6) 0.006(5) 0.022(5) 0.013(5)
C23 0.070(6) 0.110(7) 0.056(6) 0.006(5) 0.022(5) 0.013(5)
C24 0.070(6) 0.110(7) 0.056(6) 0.006(5) 0.022(5) 0.013(5)
C25 0.070(6) 0.110(7) 0.056(6) 0.006(5) 0.022(5) 0.013(5)
C26 0.084(7) 0.127(8) 0.057(6) -0.008(6) 0.000(5) -0.009(6)
C27 0.084(7) 0.127(8) 0.057(6) -0.008(6) 0.000(5) -0.009(6)
C28 0.084(7) 0.127(8) 0.057(6) -0.008(6) 0.000(5) -0.009(6)
C29 0.084(6) 0.127(8) 0.057(6) -0.008(6) 0.000(5) -0.009(6)
C30 0.084(6) 0.127(8) 0.057(6) -0.008(6) 0.000(5) -0.009(6)
O1_1 0.088(4) 0.069(3) 0.040(3) 0.003(3) 0.022(3) 0.000(3)
O2_1 0.088(3) 0.069(3) 0.040(3) 0.003(3) 0.022(3) -0.001(3)
O3_1 0.085(3) 0.075(3) 0.041(3) 0.004(3) 0.025(3) -0.001(3)
O4_1 0.085(3) 0.075(3) 0.041(3) 0.004(3) 0.025(3) -0.002(3)
C1_1 0.088(3) 0.070(3) 0.040(3) 0.003(3) 0.022(3) 0.000(3)
C2_1 0.088(3) 0.070(3) 0.040(2) 0.004(3) 0.022(3) 0.000(3)
C3_1 0.088(3) 0.071(3) 0.040(2) 0.004(3) 0.022(3) 0.000(3)
C4_1 0.088(3) 0.071(3) 0.041(2) 0.004(3) 0.023(3) 0.000(3)
C5_1 0.088(3) 0.071(3) 0.041(2) 0.004(3) 0.023(2) 0.000(3)
C6_1 0.088(3) 0.071(3) 0.041(2) 0.004(3) 0.023(3) 0.000(3)
C7_1 0.088(3) 0.071(3) 0.041(2) 0.004(3) 0.022(3) 0.000(3)
C8_1 0.087(3) 0.072(3) 0.041(2) 0.004(2) 0.023(2) 0.000(3)
C9_1 0.087(3) 0.072(3) 0.041(2) 0.004(3) 0.023(2) 0.000(3)
C10_1 0.087(3) 0.073(3) 0.041(2) 0.004(3) 0.024(2) 0.000(3)
C11_1 0.087(3) 0.073(3) 0.041(2) 0.004(2) 0.024(2) 0.000(3)
C12_1 0.087(3) 0.073(3) 0.041(2) 0.004(3) 0.023(2) 0.000(3)
C13_1 0.087(3) 0.072(3) 0.041(2) 0.004(3) 0.023(2) 0.000(3)
C14_1 0.086(3) 0.074(3) 0.041(2) 0.004(3) 0.024(2) -0.001(3)
C15_1 0.086(3) 0.074(3) 0.041(2) 0.004(3) 0.024(3) -0.001(3)
C16_1 0.086(3) 0.074(3) 0.041(3) 0.004(3) 0.024(3) -0.001(3)
C17_1 0.086(3) 0.074(3) 0.041(2) 0.004(3) 0.024(3) -0.001(3)
C18_1 0.086(3) 0.074(3) 0.041(3) 0.004(3) 0.024(3) -0.001(3)
C19_1 0.086(3) 0.074(3) 0.041(2) 0.004(3) 0.024(3) -0.001(3)
C20_1 0.085(3) 0.074(3) 0.041(3) 0.004(3) 0.025(3) -0.001(3)
O1_2 0.077(3) 0.100(4) 0.052(3) -0.004(3) 0.017(3) 0.004(3)
O2_2 0.077(3) 0.101(4) 0.052(3) -0.004(3) 0.016(3) 0.004(3)
O3_2 0.080(3) 0.107(4) 0.055(3) -0.006(3) 0.016(3) 0.002(3)
O4_2 0.080(3) 0.107(4) 0.055(3) -0.006(3) 0.016(3) 0.002(3)
C1_2 0.077(3) 0.101(4) 0.052(3) -0.004(3) 0.016(3) 0.004(3)
C2_2 0.078(3) 0.102(4) 0.053(3) -0.004(3) 0.016(3) 0.003(3)
C3_2 0.078(3) 0.102(4) 0.053(3) -0.005(3) 0.016(3) 0.003(3)
C4_2 0.078(3) 0.103(4) 0.053(3) -0.005(3) 0.016(3) 0.003(3)
C5_2 0.079(3) 0.103(4) 0.053(3) -0.005(3) 0.016(2) 0.003(3)
C6_2 0.078(3) 0.102(4) 0.053(3) -0.005(3) 0.016(3) 0.003(3)
C7_2 0.078(3) 0.102(4) 0.053(3) -0.005(3) 0.016(3) 0.003(3)
C8_2 0.079(3) 0.104(3) 0.054(3) -0.006(3) 0.016(2) 0.002(3)
C9_2 0.079(3) 0.105(4) 0.054(3) -0.006(3) 0.016(3) 0.002(3)
C10_2 0.079(3) 0.105(4) 0.054(3) -0.006(3) 0.016(3) 0.002(3)
C11_2 0.080(3) 0.106(3) 0.055(3) -0.006(3) 0.016(2) 0.002(3)
C12_2 0.079(3) 0.105(4) 0.054(3) -0.006(3) 0.016(3) 0.002(3)
C13_2 0.079(3) 0.105(4) 0.054(3) -0.006(3) 0.016(3) 0.002(3)
C14_2 0.080(3) 0.106(4) 0.055(3) -0.007(3) 0.017(3) 0.002(3)
C15_2 0.080(3) 0.107(4) 0.055(3) -0.007(3) 0.017(3) 0.002(3)
C16_2 0.080(3) 0.107(4) 0.055(3) -0.007(3) 0.016(3) 0.002(3)
C17_2 0.080(3) 0.107(4) 0.055(3) -0.007(3) 0.016(3) 0.002(3)
C18_2 0.080(3) 0.107(4) 0.055(3) -0.007(3) 0.017(3) 0.002(3)
C19_2 0.080(3) 0.107(4) 0.055(3) -0.007(3) 0.017(3) 0.002(3)
C20_2 0.080(3) 0.107(4) 0.055(3) -0.006(3) 0.016(3) 0.002(3)
O1_3 0.088(3) 0.083(4) 0.041(3) 0.002(3) 0.026(3) -0.004(3)
O2_3 0.088(3) 0.083(4) 0.041(3) 0.002(3) 0.026(3) -0.004(3)
O3_3 0.089(3) 0.088(4) 0.042(3) 0.002(3) 0.023(3) -0.005(3)
O4_3 0.089(3) 0.088(4) 0.042(3) 0.002(3) 0.023(3) -0.005(3)
C1_3 0.088(3) 0.084(3) 0.041(3) 0.002(3) 0.026(3) -0.004(3)
C2_3 0.089(3) 0.084(3) 0.041(3) 0.002(3) 0.026(3) -0.004(3)
C3_3 0.089(3) 0.085(3) 0.041(3) 0.002(3) 0.027(3) -0.003(3)
C4_3 0.089(3) 0.085(3) 0.041(3) 0.002(3) 0.027(3) -0.003(3)
C5_3 0.090(3) 0.086(3) 0.042(3) 0.002(2) 0.026(2) -0.003(3)
C6_3 0.089(3) 0.085(3) 0.042(3) 0.002(3) 0.026(3) -0.003(3)
C7_3 0.089(3) 0.085(3) 0.041(3) 0.002(3) 0.026(3) -0.003(3)
C8_3 0.090(3) 0.086(3) 0.042(3) 0.002(2) 0.026(2) -0.004(3)
C9_3 0.090(3) 0.087(3) 0.042(3) 0.002(2) 0.026(3) -0.004(3)
C10_3 0.090(3) 0.087(3) 0.042(3) 0.002(2) 0.026(3) -0.004(3)
C11_3 0.090(3) 0.087(3) 0.042(3) 0.002(2) 0.026(2) -0.004(3)
C12_3 0.090(3) 0.087(3) 0.042(3) 0.002(2) 0.026(2) -0.004(3)
C13_3 0.090(3) 0.087(3) 0.042(3) 0.002(2) 0.026(3) -0.004(3)
C14_3 0.090(3) 0.088(3) 0.041(3) 0.003(2) 0.025(2) -0.004(3)
C15_3 0.090(3) 0.088(3) 0.041(3) 0.003(3) 0.025(3) -0.004(3)
C16_3 0.090(3) 0.088(3) 0.041(3) 0.003(3) 0.024(3) -0.004(3)
C17_3 0.089(3) 0.088(3) 0.041(3) 0.003(3) 0.024(3) -0.005(3)
C18_3 0.090(3) 0.088(3) 0.041(3) 0.003(3) 0.025(3) -0.005(3)
C19_3 0.090(3) 0.088(3) 0.041(3) 0.003(3) 0.025(3) -0.004(3)
C20_3 0.089(3) 0.088(3) 0.042(3) 0.002(3) 0.023(3) -0.005(3)
O1_4 0.104(9) 0.147(11) 0.064(8) 0.013(8) 0.027(7) -0.003(8)
N1_4 0.104(9) 0.147(11) 0.064(8) 0.013(8) 0.026(7) -0.003(8)
C1_4 0.104(9) 0.147(11) 0.064(8) 0.013(8) 0.026(7) -0.003(8)
C2_4 0.104(9) 0.147(11) 0.064(8) 0.013(8) 0.026(7) -0.003(8)
C3_4 0.104(9) 0.147(11) 0.064(8) 0.013(8) 0.026(7) -0.003(8)
O1A_5 0.0602(16) 0.0884(16) 0.0849(16) 0.0256(16) 0.0292(16) 0.0049(16)
N1A_5 0.0601(17) 0.0883(17) 0.0849(17) 0.0255(17) 0.0291(16) 0.0048(17)
C1A_5 0.0602(17) 0.0883(17) 0.0849(17) 0.0255(17) 0.0291(16) 0.0048(17)
C2A_5 0.0602(16) 0.0883(16) 0.0849(16) 0.0255(16) 0.0291(16) 0.0048(16)
C3A_5 0.060(2) 0.088(2) 0.085(2) 0.026(2) 0.029(2) 0.005(2)
O1B_5 0.0602(16) 0.0884(16) 0.0849(16) 0.0256(16) 0.0292(16) 0.0049(16)
N1B_5 0.0601(17) 0.0883(17) 0.0849(17) 0.0255(17) 0.0291(16) 0.0048(17)
C1B_5 0.0602(17) 0.0883(17) 0.0849(17) 0.0255(17) 0.0291(16) 0.0048(17)
C2B_5 0.0602(16) 0.0883(16) 0.0849(16) 0.0255(16) 0.0291(16) 0.0048(16)
C3B_5 0.060(2) 0.088(2) 0.085(2) 0.026(2) 0.029(2) 0.005(2)

loop_
_atom_type_symbol
_atom_type_description
_atom_type_scat_dispersion_real
_atom_type_scat_dispersion_imag
_atom_type_scat_source
C C 0.0181 0.0091 'International Tables Vol C Tables 4.2.6.8 and 6.1.1.4'
H H 0.0000 0.0000 'International Tables Vol C Tables 4.2.6.8 and 6.1.1.4'
Cl Cl 0.3639 0.7018 'International Tables Vol C Tables 4.2.6.8 and 6.1.1.4'
O O 0.0492 0.0322 'International Tables Vol C Tables 4.2.6.8 and 6.1.1.4'
Zr Zr -0.1862 2.2449 'International Tables Vol C Tables 4.2.6.8 and 6.1.1.4'
N N 0.0311 0.0180 'International Tables Vol C Tables 4.2.6.8 and 6.1.1.4'

loop_
_geom_angle_atom_site_label_1
_geom_angle_atom_site_label_2
_geom_angle_atom_site_label_3
_geom_angle
_geom_angle_site_symmetry_1
_geom_angle_site_symmetry_3
_geom_angle_publ_flag
O1 Zr1 O2 72.5(6) . . ?
O1 Zr1 O4 72.1(5) . . ?
O2 Zr1 O4 90.7(6) . . ?
O1 Zr1 O1_3 80.0(6) . . ?
O2 Zr1 O1_3 152.1(6) . . ?
O4 Zr1 O1_3 85.0(6) . . ?
O1 Zr1 O1_1 79.4(6) . . ?
O2 Zr1 O1_1 87.5(6) . . ?
O4 Zr1 O1_1 150.6(6) . . ?
O1_3 Zr1 O1_1 83.1(6) . . ?
O1 Zr1 C5 151.6(5) . . ?
O2 Zr1 C5 85.2(6) . . ?
O4 Zr1 C5 126.9(5) . . ?
O1_3 Zr1 C5 119.2(6) . . ?
O1_1 Zr1 C5 82.3(6) . . ?
O1 Zr1 C1 150.6(5) . . ?
O2 Zr1 C1 82.2(5) . . ?
O4 Zr1 C1 94.1(5) . . ?
O1_3 Zr1 C1 125.5(6) . . ?
O1_1 Zr1 C1 114.7(6) . . ?
C5 Zr1 C1 32.8(2) . . ?
O1 Zr1 C4 152.5(5) . . ?
O2 Zr1 C4 116.4(6) . . ?
O4 Zr1 C4 130.6(6) . . ?
O1_3 Zr1 C4 86.4(6) . . ?
O1_1 Zr1 C4 75.3(6) . . ?
C5 Zr1 C4 32.8(2) . . ?
C1 Zr1 C4 54.0(2) . . ?
O1 Zr1 C2 151.1(5) . . ?
O2 Zr1 C2 110.8(6) . . ?
O4 Zr1 C2 79.1(5) . . ?
O1_3 Zr1 C2 95.4(6) . . ?
O1_1 Zr1 C2 128.7(6) . . ?
C5 Zr1 C2 53.9(2) . . ?
C1 Zr1 C2 32.35(19) . . ?
C4 Zr1 C2 53.5(2) . . ?
O1 Zr1 C3 152.2(5) . . ?
O2 Zr1 C3 135.0(5) . . ?
O4 Zr1 C3 99.4(6) . . ?
O1_3 Zr1 C3 72.8(6) . . ?
O1_1 Zr1 C3 102.5(6) . . ?
C5 Zr1 C3 53.8(2) . . ?
C1 Zr1 C3 53.6(2) . . ?
C4 Zr1 C3 32.3(2) . . ?
C2 Zr1 C3 32.0(2) . . ?
O1 Zr1 Zr3 35.4(4) . . ?
O2 Zr1 Zr3 85.2(4) . . ?
O4 Zr1 Zr3 37.5(4) . . ?
O1_3 Zr1 Zr3 74.6(5) . . ?
O1_1 Zr1 Zr3 113.1(4) . . ?
C5 Zr1 Zr3 161.4(4) . . ?
C1 Zr1 Zr3 129.7(4) . . ?
C4 Zr1 Zr3 157.7(4) . . ?
C2 Zr1 Zr3 115.8(3) . . ?
C3 Zr1 Zr3 127.5(4) . . ?
O1 Zr1 Zr2 35.9(4) . . ?
O2 Zr1 Zr2 37.4(4) . . ?
O4 Zr1 Zr2 85.1(4) . . ?
O1_3 Zr1 Zr2 114.7(5) . . ?
O1_1 Zr1 Zr2 75.8(5) . . ?
C5 Zr1 Zr2 118.0(4) . . ?
C1 Zr1 Zr2 119.5(4) . . ?
C4 Zr1 Zr2 141.4(4) . . ?
C2 Zr1 Zr2 144.5(4) . . ?
C3 Zr1 Zr2 171.7(4) . . ?
Zr3 Zr1 Zr2 59.75(7) . . ?
O1 Zr2 O2 72.6(6) . . ?
O1 Zr2 O3 73.3(6) . . ?
O2 Zr2 O3 91.3(6) . . ?
O1 Zr2 O2_2 80.6(6) . . ?
O2 Zr2 O2_2 152.8(6) . . ?
O3 Zr2 O2_2 85.6(6) . . ?
O1 Zr2 O2_1 78.2(6) . . ?
O2 Zr2 O2_1 86.2(6) . . ?
O3 Zr2 O2_1 150.7(6) . . ?
O2_2 Zr2 O2_1 83.5(6) . . ?
O1 Zr2 C7 150.0(6) . . ?
O2 Zr2 C7 78.4(6) . . ?
O3 Zr2 C7 115.3(7) . . ?
O2_2 Zr2 C7 127.2(7) . . ?
O2_1 Zr2 C7 92.8(7) . . ?
O1 Zr2 C8 152.8(6) . . ?
O2 Zr2 C8 103.9(7) . . ?
O3 Zr2 C8 133.9(6) . . ?
O2_2 Zr2 C8 97.6(7) . . ?
O2_1 Zr2 C8 74.7(6) . . ?
C7 Zr2 C8 32.6(2) . . ?
O1 Zr2 C6 149.3(5) . . ?
O2 Zr2 C6 87.7(6) . . ?
O3 Zr2 C6 84.1(6) . . ?
O2_2 Zr2 C6 118.7(7) . . ?
O2_1 Zr2 C6 124.8(7) . . ?
C7 Zr2 C6 32.6(2) . . ?
C8 Zr2 C6 54.0(3) . . ?
O1 Zr2 C9 153.8(5) . . ?
O2 Zr2 C9 132.3(6) . . ?
O3 Zr2 C9 109.1(7) . . ?
O2_2 Zr2 C9 73.7(6) . . ?
O2_1 Zr2 C9 93.7(7) . . ?
C7 Zr2 C9 54.0(3) . . ?
C8 Zr2 C9 32.5(2) . . ?
C6 Zr2 C9 53.9(3) . . ?
O1 Zr2 C10 151.5(6) . . ?
O2 Zr2 C10 120.0(6) . . ?
O3 Zr2 C10 80.7(6) . . ?
O2_2 Zr2 C10 86.2(7) . . ?
O2_1 Zr2 C10 125.4(7) . . ?
C7 Zr2 C10 53.9(3) . . ?
C8 Zr2 C10 53.9(3) . . ?
C6 Zr2 C10 32.5(2) . . ?
C9 Zr2 C10 32.5(2) . . ?
O1 Zr2 Zr3 35.4(4) . . ?
O2 Zr2 Zr3 85.2(4) . . ?
O3 Zr2 Zr3 38.7(4) . . ?
O2_2 Zr2 Zr3 75.5(5) . . ?
O2_1 Zr2 Zr3 112.1(5) . . ?
C7 Zr2 Zr3 149.2(5) . . ?
C8 Zr2 Zr3 169.3(5) . . ?
C6 Zr2 Zr3 121.9(5) . . ?
C9 Zr2 Zr3 136.8(5) . . ?
C10 Zr2 Zr3 116.7(4) . . ?
O1 Zr2 Zr1 36.3(4) . . ?
O2 Zr2 Zr1 37.2(4) . . ?
O3 Zr2 Zr1 86.3(5) . . ?
O2_2 Zr2 Zr1 115.6(5) . . ?
O2_1 Zr2 Zr1 74.2(5) . . ?
C7 Zr2 Zr1 113.8(4) . . ?
C8 Zr2 Zr1 130.8(5) . . ?
C6 Zr2 Zr1 123.7(4) . . ?
C9 Zr2 Zr1 163.1(5) . . ?
C10 Zr2 Zr1 153.7(5) . . ?
Zr3 Zr2 Zr1 59.93(7) . . ?
O1 Zr3 O4 73.9(6) . . ?
O1 Zr3 O3 73.5(6) . . ?
O4 Zr3 O3 91.4(6) . . ?
O1 Zr3 O1_2 80.1(6) . . ?
O4 Zr3 O1_2 153.7(7) . . ?
O3 Zr3 O1_2 85.2(6) . . ?
O1 Zr3 O2_3 79.9(6) . . ?
O4 Zr3 O2_3 87.1(6) . . ?
O3 Zr3 O2_3 152.6(6) . . ?
O1_2 Zr3 O2_3 84.2(6) . . ?
O1 Zr3 C11 152.6(6) . . ?
O4 Zr3 C11 79.5(6) . . ?
O3 Zr3 C11 101.2(7) . . ?
O1_2 Zr3 C11 126.8(7) . . ?
O2_3 Zr3 C11 105.4(7) . . ?
O1 Zr3 C12 150.5(6) . . ?
O4 Zr3 C12 102.3(7) . . ?
O3 Zr3 C12 77.4(6) . . ?
O1_2 Zr3 C12 102.4(8) . . ?
O2_3 Zr3 C12 129.6(6) . . ?
C11 Zr3 C12 32.8(2) . . ?
O1 Zr3 C15 153.2(6) . . ?
O4 Zr3 C15 92.7(7) . . ?
O3 Zr3 C15 131.1(6) . . ?
O1_2 Zr3 C15 109.2(8) . . ?
O2_3 Zr3 C15 76.3(6) . . ?
C11 Zr3 C15 32.8(2) . . ?
C12 Zr3 C15 54.1(3) . . ?
O1 Zr3 C13 149.8(6) . . ?
O4 Zr3 C13 132.7(6) . . ?
O3 Zr3 C13 89.7(7) . . ?
O1_2 Zr3 C13 73.5(7) . . ?
O2_3 Zr3 C13 111.2(7) . . ?
C11 Zr3 C13 54.0(3) . . ?
C12 Zr3 C13 32.5(2) . . ?
C15 Zr3 C13 53.8(3) . . ?
O1 Zr3 C14 151.4(5) . . ?
O4 Zr3 C14 125.1(7) . . ?
O3 Zr3 C14 121.9(7) . . ?
O1_2 Zr3 C14 77.7(7) . . ?
O2_3 Zr3 C14 80.1(7) . . ?
C11 Zr3 C14 54.0(3) . . ?
C12 Zr3 C14 53.8(3) . . ?
C15 Zr3 C14 32.4(2) . . ?
C13 Zr3 C14 32.3(2) . . ?
O1 Zr3 Zr2 36.0(4) . . ?
O4 Zr3 Zr2 86.2(4) . . ?
O3 Zr3 Zr2 38.3(4) . . ?
O1_2 Zr3 Zr2 74.9(5) . . ?
O2_3 Zr3 Zr2 114.4(5) . . ?
C11 Zr3 Zr2 136.8(5) . . ?
C12 Zr3 Zr2 115.6(4) . . ?
C15 Zr3 Zr2 169.2(5) . . ?
C13 Zr3 Zr2 120.2(5) . . ?
C14 Zr3 Zr2 147.2(6) . . ?
O1 Zr3 Zr1 36.3(4) . . ?
O4 Zr3 Zr1 38.5(4) . . ?
O3 Zr3 Zr1 86.3(4) . . ?
O1_2 Zr3 Zr1 115.2(5) . . ?
O2_3 Zr3 Zr1 75.6(5) . . ?
C11 Zr3 Zr1 117.9(4) . . ?
C12 Zr3 Zr1 137.5(5) . . ?
C15 Zr3 Zr1 123.7(5) . . ?
C13 Zr3 Zr1 170.0(5) . . ?
C14 Zr3 Zr1 150.8(6) . . ?
Zr2 Zr3 Zr1 60.32(7) . . ?
O6 Zr4 O5 73.9(6) . . ?
O6 Zr4 O8 93.4(6) . . ?
O5 Zr4 O8 74.8(6) . . ?
O6 Zr4 O4_3 85.4(6) . . ?
O5 Zr4 O4_3 78.5(6) . . ?
O8 Zr4 O4_3 152.5(7) . . ?
O6 Zr4 O3_2 150.7(7) . . ?
O5 Zr4 O3_2 77.4(7) . . ?
O8 Zr4 O3_2 84.3(7) . . ?
O4_3 Zr4 O3_2 83.6(6) . . ?
O6 Zr4 C19 119.9(7) . . ?
O5 Zr4 C19 152.7(6) . . ?
O8 Zr4 C19 80.7(6) . . ?
O4_3 Zr4 C19 123.6(7) . . ?
O3_2 Zr4 C19 88.6(7) . . ?
O6 Zr4 C20 87.5(7) . . ?
O5 Zr4 C20 152.5(6) . . ?
O8 Zr4 C20 86.6(7) . . ?
O4_3 Zr4 C20 120.8(7) . . ?
O3_2 Zr4 C20 121.4(8) . . ?
C19 Zr4 C20 32.9(2) . . ?
O6 Zr4 C18 132.8(7) . . ?
O5 Zr4 C18 151.5(6) . . ?
O8 Zr4 C18 108.2(7) . . ?
O4_3 Zr4 C18 92.3(7) . . ?
O3_2 Zr4 C18 74.8(7) . . ?
C19 Zr4 C18 32.5(2) . . ?
C20 Zr4 C18 53.9(3) . . ?
O6 Zr4 C16 79.5(7) . . ?
O5 Zr4 C16 151.2(6) . . ?
O8 Zr4 C16 118.2(7) . . ?
O4_3 Zr4 C16 88.7(7) . . ?
O3_2 Zr4 C16 127.1(7) . . ?
C19 Zr4 C16 53.8(3) . . ?
C20 Zr4 C16 32.4(2) . . ?
C18 Zr4 C16 53.3(3) . . ?
O6 Zr4 C17 105.1(8) . . ?
O5 Zr4 C17 150.7(6) . . ?
O8 Zr4 C17 133.9(6) . . ?
O4_3 Zr4 C17 72.2(6) . . ?
O3_2 Zr4 C17 97.2(8) . . ?
C19 Zr4 C17 53.5(3) . . ?
C20 Zr4 C17 53.4(3) . . ?
C18 Zr4 C17 32.0(2) . . ?
C16 Zr4 C17 31.9(2) . . ?
O6 Zr4 Zr5 37.6(4) . . ?
O5 Zr4 Zr5 36.9(4) . . ?
O8 Zr4 Zr5 87.4(5) . . ?
O4_3 Zr4 Zr5 74.9(5) . . ?
O3_2 Zr4 Zr5 113.2(5) . . ?
C19 Zr4 Zr5 154.1(6) . . ?
C20 Zr4 Zr5 124.1(5) . . ?
C18 Zr4 Zr5 163.5(6) . . ?
C16 Zr4 Zr5 114.9(5) . . ?
C17 Zr4 Zr5 131.8(6) . . ?
O6 Zr4 Zr6 85.6(5) . . ?
O5 Zr4 Zr6 37.1(4) . . ?
O8 Zr4 Zr6 38.0(4) . . ?
O4_3 Zr4 Zr6 114.6(5) . . ?
O3_2 Zr4 Zr6 74.6(5) . . ?
C19 Zr4 Zr6 116.7(5) . . ?
C20 Zr4 Zr6 123.3(5) . . ?
C18 Zr4 Zr6 136.1(6) . . ?
C16 Zr4 Zr6 151.3(5) . . ?
C17 Zr4 Zr6 168.1(6) . . ?
Zr5 Zr4 Zr6 60.16(7) . . ?
O5 Zr5 O7 73.0(6) . . ?
O5 Zr5 O6 74.0(6) . . ?
O7 Zr5 O6 90.8(6) . . ?
O5 Zr5 O3_1 78.1(6) . . ?
O7 Zr5 O3_1 86.1(6) . . ?
O6 Zr5 O3_1 151.6(7) . . ?
O5 Zr5 O3_3 77.2(7) . . ?
O7 Zr5 O3_3 149.6(7) . . ?
O6 Zr5 O3_3 87.0(6) . . ?
O3_1 Zr5 O3_3 81.7(6) . . ?
O5 Zr5 C21 150.6(5) . . ?
O7 Zr5 C21 86.9(6) . . ?
O6 Zr5 C21 85.2(6) . . ?
O3_1 Zr5 C21 122.7(6) . . ?
O3_3 Zr5 C21 123.1(7) . . ?
O5 Zr5 C22 151.8(6) . . ?
O7 Zr5 C22 119.4(6) . . ?
O6 Zr5 C22 80.3(6) . . ?
O3_1 Zr5 C22 125.4(6) . . ?
O3_3 Zr5 C22 90.1(6) . . ?
C21 Zr5 C22 33.0(2) . . ?
O5 Zr5 C25 150.7(6) . . ?
O7 Zr5 C25 79.5(6) . . ?
O6 Zr5 C25 116.9(6) . . ?
O3_1 Zr5 C25 90.3(6) . . ?
O3_3 Zr5 C25 128.1(6) . . ?
C21 Zr5 C25 32.7(2) . . ?
C22 Zr5 C25 54.2(3) . . ?
O5 Zr5 C23 152.7(5) . . ?
O7 Zr5 C23 133.1(6) . . ?
O6 Zr5 C23 108.5(6) . . ?
O3_1 Zr5 C23 93.9(6) . . ?
O3_3 Zr5 C23 75.8(6) . . ?
C21 Zr5 C23 54.1(3) . . ?
C22 Zr5 C23 32.7(2) . . ?
C25 Zr5 C23 53.6(3) . . ?
O5 Zr5 C24 152.0(5) . . ?
O7 Zr5 C24 105.6(6) . . ?
O6 Zr5 C24 133.7(6) . . ?
O3_1 Zr5 C24 73.9(6) . . ?
O3_3 Zr5 C24 97.6(7) . . ?
C21 Zr5 C24 53.8(3) . . ?
C22 Zr5 C24 53.8(3) . . ?
C25 Zr5 C24 32.1(2) . . ?
C23 Zr5 C24 32.1(2) . . ?
O5 Zr5 Zr4 37.7(4) . . ?
O7 Zr5 Zr4 84.9(5) . . ?
O6 Zr5 Zr4 36.9(5) . . ?
O3_1 Zr5 Zr4 114.7(5) . . ?
O3_3 Zr5 Zr4 75.2(5) . . ?
C21 Zr5 Zr4 121.1(4) . . ?
C22 Zr5 Zr4 114.9(4) . . ?
C25 Zr5 Zr4 149.5(4) . . ?
C23 Zr5 Zr4 135.1(5) . . ?
C24 Zr5 Zr4 167.2(4) . . ?
O5 Zr5 Zr6 36.6(4) . . ?
O7 Zr5 Zr6 36.8(4) . . ?
O6 Zr5 Zr6 85.0(4) . . ?
O3_1 Zr5 Zr6 75.7(5) . . ?
O3_3 Zr5 Zr6 112.8(5) . . ?
C21 Zr5 Zr6 122.5(4) . . ?
C22 Zr5 Zr6 152.0(4) . . ?
C25 Zr5 Zr6 114.5(4) . . ?
C23 Zr5 Zr6 164.8(5) . . ?
C24 Zr5 Zr6 132.7(4) . . ?
Zr4 Zr5 Zr6 60.02(8) . . ?
O5 Zr6 O7 72.7(6) . . ?
O5 Zr6 O8 75.5(6) . . ?
O7 Zr6 O8 93.0(6) . . ?
O5 Zr6 O4_2 78.7(7) . . ?
O7 Zr6 O4_2 150.9(6) . . ?
O8 Zr6 O4_2 84.8(7) . . ?
O5 Zr6 O4_1 76.9(6) . . ?
O7 Zr6 O4_1 86.9(6) . . ?
O8 Zr6 O4_1 151.0(6) . . ?
O4_2 Zr6 O4_1 81.4(6) . . ?
O5 Zr6 C29 151.7(5) . . ?
O7 Zr6 C29 108.5(7) . . ?
O8 Zr6 C29 131.6(6) . . ?
O4_2 Zr6 C29 94.1(7) . . ?
O4_1 Zr6 C29 75.0(6) . . ?
O5 Zr6 C28 150.9(6) . . ?
O7 Zr6 C28 80.7(6) . . ?
O8 Zr6 C28 118.3(6) . . ?
O4_2 Zr6 C28 125.6(7) . . ?
O4_1 Zr6 C28 90.3(7) . . ?
C29 Zr6 C28 32.8(2) . . ?
O5 Zr6 C30 152.4(6) . . ?
O7 Zr6 C30 134.4(6) . . ?
O8 Zr6 C30 103.5(7) . . ?
O4_2 Zr6 C30 73.7(6) . . ?
O4_1 Zr6 C30 96.9(7) . . ?
C29 Zr6 C30 32.6(2) . . ?
C28 Zr6 C30 54.0(3) . . ?
O5 Zr6 C27 151.1(5) . . ?
O7 Zr6 C27 86.4(6) . . ?
O8 Zr6 C27 86.2(6) . . ?
O4_2 Zr6 C27 122.2(7) . . ?
O4_1 Zr6 C27 122.6(7) . . ?
C29 Zr6 C27 53.9(3) . . ?
C28 Zr6 C27 32.5(2) . . ?
C30 Zr6 C27 53.5(3) . . ?
O5 Zr6 C26 152.0(6) . . ?
O7 Zr6 C26 117.6(6) . . ?
O8 Zr6 C26 77.9(6) . . ?
O4_2 Zr6 C26 90.4(7) . . ?
O4_1 Zr6 C26 127.3(7) . . ?
C29 Zr6 C26 53.7(3) . . ?
C28 Zr6 C26 53.6(3) . . ?
C30 Zr6 C26 32.2(2) . . ?
C27 Zr6 C26 32.1(2) . . ?
O5 Zr6 Zr4 37.7(4) . . ?
O7 Zr6 Zr4 84.7(4) . . ?
O8 Zr6 Zr4 38.1(4) . . ?
O4_2 Zr6 Zr4 75.7(5) . . ?
O4_1 Zr6 Zr4 113.3(5) . . ?
C29 Zr6 Zr4 165.2(5) . . ?
C28 Zr6 Zr4 151.6(5) . . ?
C30 Zr6 Zr4 132.6(5) . . ?
C27 Zr6 Zr4 122.6(5) . . ?
C26 Zr6 Zr4 114.7(4) . . ?
O5 Zr6 Zr5 36.4(4) . . ?
O7 Zr6 Zr5 36.8(4) . . ?
O8 Zr6 Zr5 87.2(4) . . ?
O4_2 Zr6 Zr5 114.2(5) . . ?
O4_1 Zr6 Zr5 75.6(5) . . ?
C29 Zr6 Zr5 135.0(5) . . ?
C28 Zr6 Zr5 115.4(4) . . ?
C30 Zr6 Zr5 167.6(5) . . ?
C27 Zr6 Zr5 122.2(4) . . ?
C26 Zr6 Zr5 150.1(5) . . ?
Zr4 Zr6 Zr5 59.82(7) . . ?
Zr3 O1 Zr2 108.7(7) . . ?
Zr3 O1 Zr1 108.3(6) . . ?
Zr2 O1 Zr1 107.8(6) . . ?
Zr1 O2 Zr2 105.3(6) . . ?
Zr1 O2 H2O 127.3 . . ?
Zr2 O2 H2O 127.3 . . ?
Zr2 O3 Zr3 103.0(7) . . ?
Zr2 O3 H3O 128.5 . . ?
Zr3 O3 H3O 128.5 . . ?
Zr3 O4 Zr1 104.0(6) . . ?
Zr3 O4 H4O 128.0 . . ?
Zr1 O4 H4O 128.0 . . ?
Zr5 O5 Zr6 107.0(7) . . ?
Zr5 O5 Zr4 105.4(6) . . ?
Zr6 O5 Zr4 105.2(6) . . ?
Zr4 O6 Zr5 105.5(7) . . ?
Zr4 O6 H6O 127.2 . . ?
Zr5 O6 H6O 127.2 . . ?
Zr5 O7 Zr6 106.4(7) . . ?
Zr5 O7 H7O 126.8 . . ?
Zr6 O7 H7O 126.8 . . ?
Zr6 O8 Zr4 103.9(6) . . ?
Zr6 O8 H8O 128.1 . . ?
Zr4 O8 H8O 128.1 . . ?
C2 C1 C5 108.0 . . ?
C2 C1 Zr1 75.6(7) . . ?
C5 C1 Zr1 72.7(7) . . ?
C2 C1 H1 126.0 . . ?
C5 C1 H1 126.0 . . ?
Zr1 C1 H1 117.7 . . ?
C1 C2 C3 108.0 . . ?
C1 C2 Zr1 72.1(7) . . ?
C3 C2 Zr1 74.2(6) . . ?
C1 C2 H2 126.0 . . ?
C3 C2 H2 126.0 . . ?
Zr1 C2 H2 119.6 . . ?
C4 C3 C2 108.0 . . ?
C4 C3 Zr1 72.3(7) . . ?
C2 C3 Zr1 73.8(6) . . ?
C4 C3 H3 126.0 . . ?
C2 C3 H3 126.0 . . ?
Zr1 C3 H3 119.8 . . ?
C5 C4 C3 108.0 . . ?
C5 C4 Zr1 72.4(7) . . ?
C3 C4 Zr1 75.5(7) . . ?
C5 C4 H4 126.0 . . ?
C3 C4 H4 126.0 . . ?
Zr1 C4 H4 118.1 . . ?
C1 C5 C4 108.0 . . ?
C1 C5 Zr1 74.5(7) . . ?
C4 C5 Zr1 74.8(7) . . ?
C1 C5 H5 126.0 . . ?
C4 C5 H5 126.0 . . ?
Zr1 C5 H5 116.8 . . ?
C10 C6 C7 108.0 . . ?
C10 C6 Zr2 74.0(8) . . ?
C7 C6 Zr2 73.5(8) . . ?
C10 C6 H6 126.0 . . ?
C7 C6 H6 126.0 . . ?
Zr2 C6 H6 118.5 . . ?
C8 C7 C6 108.0 . . ?
C8 C7 Zr2 73.8(8) . . ?
C6 C7 Zr2 73.9(8) . . ?
C8 C7 H7 126.0 . . ?
C6 C7 H7 126.0 . . ?
Zr2 C7 H7 118.3 . . ?
C7 C8 C9 108.0 . . ?
C7 C8 Zr2 73.6(8) . . ?
C9 C8 Zr2 74.0(8) . . ?
C7 C8 H8 126.0 . . ?
C9 C8 H8 126.0 . . ?
Zr2 C8 H8 118.4 . . ?
C10 C9 C8 108.0 . . ?
C10 C9 Zr2 73.8(8) . . ?
C8 C9 Zr2 73.5(8) . . ?
C10 C9 H9 126.0 . . ?
C8 C9 H9 126.0 . . ?
Zr2 C9 H9 118.6 . . ?
C9 C10 C6 108.0 . . ?
C9 C10 Zr2 73.7(8) . . ?
C6 C10 Zr2 73.5(8) . . ?
C9 C10 H10 126.0 . . ?
C6 C10 H10 126.0 . . ?
Zr2 C10 H10 118.7 . . ?
C12 C11 C15 108.0 . . ?
C12 C11 Zr3 74.1(8) . . ?
C15 C11 Zr3 74.5(8) . . ?
C12 C11 H11 126.0 . . ?
C15 C11 H11 126.0 . . ?
Zr3 C11 H11 117.4 . . ?
C13 C12 C11 108.0 . . ?
C13 C12 Zr3 74.9(8) . . ?
C11 C12 Zr3 73.1(8) . . ?
C13 C12 H12 126.0 . . ?
C11 C12 H12 126.0 . . ?
Zr3 C12 H12 118.0 . . ?
C14 C13 C12 108.0 . . ?
C14 C13 Zr3 74.0(8) . . ?
C12 C13 Zr3 72.6(7) . . ?
C14 C13 H13 126.0 . . ?
C12 C13 H13 126.0 . . ?
Zr3 C13 H13 119.2 . . ?
C15 C14 C13 108.0 . . ?
C15 C14 Zr3 72.7(8) . . ?
C13 C14 Zr3 73.7(8) . . ?
C15 C14 H14 126.0 . . ?
C13 C14 H14 126.0 . . ?
Zr3 C14 H14 119.5 . . ?
C14 C15 C11 108.0 . . ?
C14 C15 Zr3 74.8(8) . . ?
C11 C15 Zr3 72.8(7) . . ?
C14 C15 H15 126.0 . . ?
C11 C15 H15 126.0 . . ?
Zr3 C15 H15 118.3 . . ?
C17 C16 C20 108.0 . . ?
C17 C16 Zr4 75.1(8) . . ?
C20 C16 Zr4 71.7(8) . . ?
C17 C16 H16 126.0 . . ?
C20 C16 H16 126.0 . . ?
Zr4 C16 H16 119.1 . . ?
C16 C17 C18 108.0 . . ?
C16 C17 Zr4 73.0(8) . . ?
C18 C17 Zr4 72.6(8) . . ?
C16 C17 H17 126.0 . . ?
C18 C17 H17 126.0 . . ?
Zr4 C17 H17 120.2 . . ?
C19 C18 C17 108.0 . . ?
C19 C18 Zr4 71.8(8) . . ?
C17 C18 Zr4 75.4(8) . . ?
C19 C18 H18 126.0 . . ?
C17 C18 H18 126.0 . . ?
Zr4 C18 H18 118.7 . . ?
C18 C19 C20 108.0 . . ?
C18 C19 Zr4 75.7(8) . . ?
C20 C19 Zr4 73.8(8) . . ?
C18 C19 H19 126.0 . . ?
C20 C19 H19 126.0 . . ?
Zr4 C19 H19 116.6 . . ?
C16 C20 C19 108.0 . . ?
C16 C20 Zr4 75.9(8) . . ?
C19 C20 Zr4 73.4(8) . . ?
C16 C20 H20 126.0 . . ?
C19 C20 H20 126.0 . . ?
Zr4 C20 H20 116.8 . . ?
C22 C21 C25 108.0 . . ?
C22 C21 Zr5 73.5(7) . . ?
C25 C21 Zr5 75.6(7) . . ?
C22 C21 H21 126.0 . . ?
C25 C21 H21 126.0 . . ?
Zr5 C21 H21 116.9 . . ?
C21 C22 C23 108.0 . . ?
C21 C22 Zr5 73.5(7) . . ?
C23 C22 Zr5 75.6(7) . . ?
C21 C22 H22 126.0 . . ?
C23 C22 H22 126.0 . . ?
Zr5 C22 H22 116.9 . . ?
C24 C23 C22 108.0 . . ?
C24 C23 Zr5 75.1(7) . . ?
C22 C23 Zr5 71.7(7) . . ?
C24 C23 H23 126.0 . . ?
C22 C23 H23 126.0 . . ?
Zr5 C23 H23 119.1 . . ?
C25 C24 C23 108.0 . . ?
C25 C24 Zr5 72.7(7) . . ?
C23 C24 Zr5 72.7(7) . . ?
C25 C24 H24 126.0 . . ?
C23 C24 H24 126.0 . . ?
Zr5 C24 H24 120.3 . . ?
C24 C25 C21 108.0 . . ?
C24 C25 Zr5 75.1(7) . . ?
C21 C25 Zr5 71.7(7) . . ?
C24 C25 H25 126.0 . . ?
C21 C25 H25 126.0 . . ?
Zr5 C25 H25 119.0 . . ?
C27 C26 C30 108.0 . . ?
C27 C26 Zr6 73.2(7) . . ?
C30 C26 Zr6 72.8(7) . . ?
C27 C26 H26 126.0 . . ?
C30 C26 H26 126.0 . . ?
Zr6 C26 H26 119.9 . . ?
C26 C27 C28 108.0 . . ?
C26 C27 Zr6 74.7(8) . . ?
C28 C27 Zr6 72.1(8) . . ?
C26 C27 H27 126.0 . . ?
C28 C27 H27 126.0 . . ?
Zr6 C27 H27 119.0 . . ?
C27 C28 C29 108.0 . . ?
C27 C28 Zr6 75.4(7) . . ?
C29 C28 Zr6 73.4(8) . . ?
C27 C28 H28 126.0 . . ?
C29 C28 H28 126.0 . . ?
Zr6 C28 H28 117.3 . . ?
C30 C29 C28 108.0 . . ?
C30 C29 Zr6 75.2(8) . . ?
C28 C29 Zr6 73.8(8) . . ?
C30 C29 H29 126.0 . . ?
C28 C29 H29 126.0 . . ?
Zr6 C29 H29 117.0 . . ?
C29 C30 C26 108.0 . . ?
C29 C30 Zr6 72.2(8) . . ?
C26 C30 Zr6 75.1(7) . . ?
C29 C30 H30 126.0 . . ?
C26 C30 H30 126.0 . . ?
Zr6 C30 H30 118.7 . . ?
C1_1 O1_1 Zr1 127.8(18) . . ?
C1_1 O2_1 Zr2 130.1(17) . . ?
C20_1 O3_1 Zr5 128.2(16) . . ?
C20_1 O4_1 Zr6 128.4(17) . . ?
O1_1 C1_1 O2_1 125(2) . . ?
O1_1 C1_1 C2_1 122(2) . . ?
O2_1 C1_1 C2_1 113(2) . . ?
C3_1 C2_1 C7_1 120.0 . . ?
C3_1 C2_1 C1_1 119.2(15) . . ?
C7_1 C2_1 C1_1 120.8(15) . . ?
C4_1 C3_1 C2_1 120.0 . . ?
C4_1 C3_1 H3_1 120.0 . . ?
C2_1 C3_1 H3_1 120.0 . . ?
C3_1 C4_1 C5_1 120.0 . . ?
C3_1 C4_1 H4_1 120.0 . . ?
C5_1 C4_1 H4_1 120.0 . . ?
C6_1 C5_1 C4_1 120.0 . . ?
C6_1 C5_1 C8_1 118.3(12) . . ?
C4_1 C5_1 C8_1 121.7(12) . . ?
C5_1 C6_1 C7_1 120.0 . . ?
C5_1 C6_1 H6_1 120.0 . . ?
C7_1 C6_1 H6_1 120.0 . . ?
C6_1 C7_1 C2_1 120.0 . . ?
C6_1 C7_1 H7_1 120.0 . . ?
C2_1 C7_1 H7_1 120.0 . . ?
C9_1 C8_1 C13_1 120.0 . . ?
C9_1 C8_1 C5_1 121.4(12) . . ?
C13_1 C8_1 C5_1 118.6(12) . . ?
C8_1 C9_1 C10_1 120.0 . . ?
C8_1 C9_1 H9_1 120.0 . . ?
C10_1 C9_1 H9_1 120.0 . . ?
C11_1 C10_1 C9_1 120.0 . . ?
C11_1 C10_1 H10_1 120.0 . . ?
C9_1 C10_1 H10_1 120.0 . . ?
C10_1 C11_1 C12_1 120.0 . . ?
C10_1 C11_1 C14_1 119.2(12) . . ?
C12_1 C11_1 C14_1 120.8(12) . . ?
C11_1 C12_1 C13_1 120.0 . . ?
C11_1 C12_1 H12_1 120.0 . . ?
C13_1 C12_1 H12_1 120.0 . . ?
C12_1 C13_1 C8_1 120.0 . . ?
C12_1 C13_1 H13_1 120.0 . . ?
C8_1 C13_1 H13_1 120.0 . . ?
C15_1 C14_1 C19_1 120.0 . . ?
C15_1 C14_1 C11_1 119.9(12) . . ?
C19_1 C14_1 C11_1 119.7(12) . . ?
C14_1 C15_1 C16_1 120.0 . . ?
C14_1 C15_1 H15_1 120.0 . . ?
C16_1 C15_1 H15_1 120.0 . . ?
C17_1 C16_1 C15_1 120.0 . . ?
C17_1 C16_1 H16_1 120.0 . . ?
C15_1 C16_1 H16_1 120.0 . . ?
C16_1 C17_1 C18_1 120.0 . . ?
C16_1 C17_1 C20_1 121.2(16) . . ?
C18_1 C17_1 C20_1 118.4(16) . . ?
C19_1 C18_1 C17_1 120.0 . . ?
C19_1 C18_1 H18_1 120.0 . . ?
C17_1 C18_1 H18_1 120.0 . . ?
C18_1 C19_1 C14_1 120.0 . . ?
C18_1 C19_1 H19_1 120.0 . . ?
C14_1 C19_1 H19_1 120.0 . . ?
O4_1 C20_1 O3_1 123(2) . . ?
O4_1 C20_1 C17_1 119(2) . . ?
O3_1 C20_1 C17_1 117(2) . . ?
C1_2 O1_2 Zr3 131.3(19) . . ?
C1_2 O2_2 Zr2 128.2(18) . . ?
C20_2 O3_2 Zr4 131(2) . . ?
C20_2 O4_2 Zr6 126.5(19) . . ?
O1_2 C1_2 O2_2 120(2) . . ?
O1_2 C1_2 C2_2 121(3) . . ?
O2_2 C1_2 C2_2 119(3) . . ?
C3_2 C2_2 C7_2 120.0 . . ?
C3_2 C2_2 C1_2 120.2(18) . . ?
C7_2 C2_2 C1_2 119.1(17) . . ?
C2_2 C3_2 C4_2 120.0 . . ?
C2_2 C3_2 H3_2 120.0 . . ?
C4_2 C3_2 H3_2 120.0 . . ?
C5_2 C4_2 C3_2 120.0 . . ?
C5_2 C4_2 H4_2 120.0 . . ?
C3_2 C4_2 H4_2 120.0 . . ?
C4_2 C5_2 C6_2 120.0 . . ?
C4_2 C5_2 C8_2 121.2(13) . . ?
C6_2 C5_2 C8_2 118.3(13) . . ?
C7_2 C6_2 C5_2 120.0 . . ?
C7_2 C6_2 H6_2 120.0 . . ?
C5_2 C6_2 H6_2 120.0 . . ?
C6_2 C7_2 C2_2 120.0 . . ?
C6_2 C7_2 H7_2 120.0 . . ?
C2_2 C7_2 H7_2 120.0 . . ?
C9_2 C8_2 C13_2 120.0 . . ?
C9_2 C8_2 C5_2 119.7(13) . . ?
C13_2 C8_2 C5_2 120.3(13) . . ?
C8_2 C9_2 C10_2 120.0 . . ?
C8_2 C9_2 H9_2 120.0 . . ?
C10_2 C9_2 H9_2 120.0 . . ?
C11_2 C10_2 C9_2 120.0 . . ?
C11_2 C10_2 H10_2 120.0 . . ?
C9_2 C10_2 H10_2 120.0 . . ?
C12_2 C11_2 C10_2 120.0 . . ?
C12_2 C11_2 C14_2 120.3(13) . . ?
C10_2 C11_2 C14_2 119.5(13) . . ?
C13_2 C12_2 C11_2 120.0 . . ?
C13_2 C12_2 H12_2 120.0 . . ?
C11_2 C12_2 H12_2 120.0 . . ?
C12_2 C13_2 C8_2 120.0 . . ?
C12_2 C13_2 H13_2 120.0 . . ?
C8_2 C13_2 H13_2 120.0 . . ?
C15_2 C14_2 C19_2 120.0 . . ?
C15_2 C14_2 C11_2 122.1(13) . . ?
C19_2 C14_2 C11_2 117.6(13) . . ?
C16_2 C15_2 C14_2 120.0 . . ?
C16_2 C15_2 H15_2 120.0 . . ?
C14_2 C15_2 H15_2 120.0 . . ?
C15_2 C16_2 C17_2 120.0 . . ?
C15_2 C16_2 H16_2 120.0 . . ?
C17_2 C16_2 H16_2 120.0 . . ?
C18_2 C17_2 C16_2 120.0 . . ?
C18_2 C17_2 C20_2 118.4(17) . . ?
C16_2 C17_2 C20_2 121.2(17) . . ?
C17_2 C18_2 C19_2 120.0 . . ?
C17_2 C18_2 H18_2 120.0 . . ?
C19_2 C18_2 H18_2 120.0 . . ?
C18_2 C19_2 C14_2 120.0 . . ?
C18_2 C19_2 H19_2 120.0 . . ?
C14_2 C19_2 H19_2 120.0 . . ?
O3_2 C20_2 O4_2 127(3) . . ?
O3_2 C20_2 C17_2 117(3) . . ?
O4_2 C20_2 C17_2 116(3) . . ?
C1_3 O1_3 Zr1 127.7(17) . . ?
C1_3 O2_3 Zr3 126.8(18) . . ?
C20_3 O3_3 Zr5 127.3(18) . . ?
C20_3 O4_3 Zr4 127.6(18) . . ?
O2_3 C1_3 O1_3 124(2) . . ?
O2_3 C1_3 C2_3 123(2) . . ?
O1_3 C1_3 C2_3 112(2) . . ?
C3_3 C2_3 C7_3 120.0 . . ?
C3_3 C2_3 C1_3 120.7(16) . . ?
C7_3 C2_3 C1_3 119.2(16) . . ?
C2_3 C3_3 C4_3 120.0 . . ?
C2_3 C3_3 H3_3 120.0 . . ?
C4_3 C3_3 H3_3 120.0 . . ?
C5_3 C4_3 C3_3 120.0 . . ?
C5_3 C4_3 H4_3 120.0 . . ?
C3_3 C4_3 H4_3 120.0 . . ?
C6_3 C5_3 C4_3 120.0 . . ?
C6_3 C5_3 C8_3 119.8(12) . . ?
C4_3 C5_3 C8_3 120.2(12) . . ?
C5_3 C6_3 C7_3 120.0 . . ?
C5_3 C6_3 H6_3 120.0 . . ?
C7_3 C6_3 H6_3 120.0 . . ?
C6_3 C7_3 C2_3 120.0 . . ?
C6_3 C7_3 H7_3 120.0 . . ?
C2_3 C7_3 H7_3 120.0 . . ?
C9_3 C8_3 C13_3 120.0 . . ?
C9_3 C8_3 C5_3 122.0(12) . . ?
C13_3 C8_3 C5_3 117.9(12) . . ?
C10_3 C9_3 C8_3 120.0 . . ?
C10_3 C9_3 H9_3 120.0 . . ?
C8_3 C9_3 H9_3 120.0 . . ?
C9_3 C10_3 C11_3 120.0 . . ?
C9_3 C10_3 H10_3 120.0 . . ?
C11_3 C10_3 H10_3 120.0 . . ?
C12_3 C11_3 C10_3 120.0 . . ?
C12_3 C11_3 C14_3 119.3(12) . . ?
C10_3 C11_3 C14_3 120.7(12) . . ?
C11_3 C12_3 C13_3 120.0 . . ?
C11_3 C12_3 H12_3 120.0 . . ?
C13_3 C12_3 H12_3 120.0 . . ?
C12_3 C13_3 C8_3 120.0 . . ?
C12_3 C13_3 H13_3 120.0 . . ?
C8_3 C13_3 H13_3 120.0 . . ?
C15_3 C14_3 C19_3 120.0 . . ?
C15_3 C14_3 C11_3 120.5(12) . . ?
C19_3 C14_3 C11_3 119.4(12) . . ?
C14_3 C15_3 C16_3 120.0 . . ?
C14_3 C15_3 H15_3 120.0 . . ?
C16_3 C15_3 H15_3 120.0 . . ?
C17_3 C16_3 C15_3 120.0 . . ?
C17_3 C16_3 H16_3 120.0 . . ?
C15_3 C16_3 H16_3 120.0 . . ?
C16_3 C17_3 C18_3 120.0 . . ?
C16_3 C17_3 C20_3 117.4(16) . . ?
C18_3 C17_3 C20_3 122.5(16) . . ?
C19_3 C18_3 C17_3 120.0 . . ?
C19_3 C18_3 H18_3 120.0 . . ?
C17_3 C18_3 H18_3 120.0 . . ?
C18_3 C19_3 C14_3 120.0 . . ?
C18_3 C19_3 H19_3 120.0 . . ?
C14_3 C19_3 H19_3 120.0 . . ?
O3_3 C20_3 O4_3 128(2) . . ?
O3_3 C20_3 C17_3 118(2) . . ?
O4_3 C20_3 C17_3 114(2) . . ?
C1_4 N1_4 C2_4 118(2) . . ?
C1_4 N1_4 C3_4 122(2) . . ?
C2_4 N1_4 C3_4 120(2) . . ?
O1_4 C1_4 N1_4 129(3) . . ?
O1_4 C1_4 H1_4 115.3 . . ?
N1_4 C1_4 H1_4 115.3 . . ?
N1_4 C2_4 H2A_4 109.5 . . ?
N1_4 C2_4 H2B_4 109.5 . . ?
H2A_4 C2_4 H2B_4 109.5 . . ?
N1_4 C2_4 H2C_4 109.5 . . ?
H2A_4 C2_4 H2C_4 109.5 . . ?
H2B_4 C2_4 H2C_4 109.5 . . ?
N1_4 C3_4 H3A_4 109.5 . . ?
N1_4 C3_4 H3B_4 109.5 . . ?
H3A_4 C3_4 H3B_4 109.5 . . ?
N1_4 C3_4 H3C_4 109.5 . . ?
H3A_4 C3_4 H3C_4 109.5 . . ?
H3B_4 C3_4 H3C_4 109.5 . . ?
C1A_5 N1A_5 C2A_5 118(3) . . ?
C1A_5 N1A_5 C3A_5 122(3) . . ?
C2A_5 N1A_5 C3A_5 120(3) . . ?
O1A_5 C1A_5 N1A_5 131(4) . . ?
O1A_5 C1A_5 H1A_5 114.3 . . ?
N1A_5 C1A_5 H1A_5 114.3 . . ?
N1A_5 C2A_5 H2AA_5 109.5 . . ?
N1A_5 C2A_5 H2AB_5 109.5 . . ?
H2AA_5 C2A_5 H2AB_5 109.5 . . ?
N1A_5 C2A_5 H2AC_5 109.5 . . ?
H2AA_5 C2A_5 H2AC_5 109.5 . . ?
H2AB_5 C2A_5 H2AC_5 109.5 . . ?
N1A_5 C3A_5 H3AA_5 109.5 . . ?
N1A_5 C3A_5 H3AB_5 109.5 . . ?
H3AA_5 C3A_5 H3AB_5 109.5 . . ?
N1A_5 C3A_5 H3AC_5 109.5 . . ?
H3AA_5 C3A_5 H3AC_5 109.5 . . ?
H3AB_5 C3A_5 H3AC_5 109.5 . . ?
C1B_5 N1B_5 C2B_5 117(3) . . ?
C1B_5 N1B_5 C3B_5 123(3) . . ?
C2B_5 N1B_5 C3B_5 120(3) . . ?
O1B_5 C1B_5 N1B_5 128(4) . . ?
O1B_5 C1B_5 H1B_5 116.2 . . ?
N1B_5 C1B_5 H1B_5 116.2 . . ?
N1B_5 C2B_5 H2BA_5 109.5 . . ?
N1B_5 C2B_5 H2BB_5 109.5 . . ?
H2BA_5 C2B_5 H2BB_5 109.5 . . ?
N1B_5 C2B_5 H2BC_5 109.5 . . ?
H2BA_5 C2B_5 H2BC_5 109.5 . . ?
H2BB_5 C2B_5 H2BC_5 109.5 . . ?
N1B_5 C3B_5 H3BA_5 109.5 . . ?
N1B_5 C3B_5 H3BB_5 109.5 . . ?
H3BA_5 C3B_5 H3BB_5 109.5 . . ?
N1B_5 C3B_5 H3BC_5 109.5 . . ?
H3BA_5 C3B_5 H3BC_5 109.5 . . ?
H3BB_5 C3B_5 H3BC_5 109.5 . . ?

loop_
_geom_bond_atom_site_label_1
_geom_bond_atom_site_label_2
_geom_bond_distance
_geom_bond_site_symmetry_2
_geom_bond_publ_flag
Zr1 O1 2.080(15) . ?
Zr1 O2 2.101(15) . ?
Zr1 O4 2.140(15) . ?
Zr1 O1_3 2.172(16) . ?
Zr1 O1_1 2.207(16) . ?
Zr1 C5 2.502(18) . ?
Zr1 C1 2.525(17) . ?
Zr1 C4 2.533(17) . ?
Zr1 C2 2.570(17) . ?
Zr1 C3 2.575(18) . ?
Zr1 Zr3 3.336(3) . ?
Zr1 Zr2 3.349(3) . ?
Zr2 O1 2.064(15) . ?
Zr2 O2 2.110(15) . ?
Zr2 O3 2.118(16) . ?
Zr2 O2_2 2.193(18) . ?
Zr2 O2_1 2.201(16) . ?
Zr2 C7 2.53(2) . ?
Zr2 C8 2.53(2) . ?
Zr2 C6 2.533(19) . ?
Zr2 C9 2.537(19) . ?
Zr2 C10 2.54(2) . ?
Zr2 Zr3 3.330(3) . ?
Zr3 O1 2.035(14) . ?
Zr3 O4 2.094(15) . ?
Zr3 O3 2.136(16) . ?
Zr3 O1_2 2.156(17) . ?
Zr3 O2_3 2.217(17) . ?
Zr3 C11 2.507(19) . ?
Zr3 C12 2.520(19) . ?
Zr3 C15 2.53(2) . ?
Zr3 C13 2.55(2) . ?
Zr3 C14 2.555(19) . ?
Zr4 O6 2.076(17) . ?
Zr4 O5 2.116(16) . ?
Zr4 O8 2.123(16) . ?
Zr4 O4_3 2.182(17) . ?
Zr4 O3_2 2.184(19) . ?
Zr4 C19 2.51(2) . ?
Zr4 C20 2.51(2) . ?
Zr4 C18 2.56(2) . ?
Zr4 C16 2.57(2) . ?
Zr4 C17 2.60(2) . ?
Zr4 Zr5 3.333(4) . ?
Zr4 Zr6 3.340(4) . ?
Zr5 O5 2.074(16) . ?
Zr5 O7 2.088(15) . ?
Zr5 O6 2.110(17) . ?
Zr5 O3_1 2.177(16) . ?
Zr5 O3_3 2.213(17) . ?
Zr5 C21 2.498(18) . ?
Zr5 C22 2.498(19) . ?
Zr5 C25 2.548(19) . ?
Zr5 C23 2.549(19) . ?
Zr5 C24 2.580(19) . ?
Zr5 Zr6 3.345(3) . ?
Zr6 O5 2.087(16) . ?
Zr6 O7 2.089(16) . ?
Zr6 O8 2.119(17) . ?
Zr6 O4_2 2.195(18) . ?
Zr6 O4_1 2.216(16) . ?
Zr6 C29 2.51(2) . ?
Zr6 C28 2.51(2) . ?
Zr6 C30 2.55(2) . ?
Zr6 C27 2.557(19) . ?
Zr6 C26 2.577(19) . ?
O2 H2O 0.9500 . ?
O3 H3O 0.9500 . ?
O4 H4O 0.9500 . ?
O6 H6O 0.9500 . ?
O7 H7O 0.9500 . ?
O8 H8O 0.9500 . ?
C1 C2 1.4200 . ?
C1 C5 1.4200 . ?
C1 H1 0.9500 . ?
C2 C3 1.4200 . ?
C2 H2 0.9500 . ?
C3 C4 1.4200 . ?
C3 H3 0.9500 . ?
C4 C5 1.4200 . ?
C4 H4 0.9500 . ?
C5 H5 0.9500 . ?
C6 C10 1.4200 . ?
C6 C7 1.4200 . ?
C6 H6 0.9500 . ?
C7 C8 1.4200 . ?
C7 H7 0.9500 . ?
C8 C9 1.4200 . ?
C8 H8 0.9500 . ?
C9 C10 1.4200 . ?
C9 H9 0.9500 . ?
C10 H10 0.9500 . ?
C11 C12 1.4200 . ?
C11 C15 1.4200 . ?
C11 H11 0.9500 . ?
C12 C13 1.4200 . ?
C12 H12 0.9500 . ?
C13 C14 1.4200 . ?
C13 H13 0.9500 . ?
C14 C15 1.4200 . ?
C14 H14 0.9500 . ?
C15 H15 0.9500 . ?
C16 C17 1.4200 . ?
C16 C20 1.4200 . ?
C16 H16 0.9500 . ?
C17 C18 1.4200 . ?
C17 H17 0.9500 . ?
C18 C19 1.4200 . ?
C18 H18 0.9500 . ?
C19 C20 1.4200 . ?
C19 H19 0.9500 . ?
C20 H20 0.9500 . ?
C21 C22 1.4200 . ?
C21 C25 1.4200 . ?
C21 H21 0.9500 . ?
C22 C23 1.4200 . ?
C22 H22 0.9500 . ?
C23 C24 1.4200 . ?
C23 H23 0.9500 . ?
C24 C25 1.4200 . ?
C24 H24 0.9500 . ?
C25 H25 0.9500 . ?
C26 C27 1.4200 . ?
C26 C30 1.4200 . ?
C26 H26 0.9500 . ?
C27 C28 1.4200 . ?
C27 H27 0.9500 . ?
C28 C29 1.4200 . ?
C28 H28 0.9500 . ?
C29 C30 1.4200 . ?
C29 H29 0.9500 . ?
C30 H30 0.9500 . ?
O1_1 C1_1 1.24(3) . ?
O2_1 C1_1 1.25(3) . ?
O3_1 C20_1 1.31(3) . ?
O4_1 C20_1 1.25(3) . ?
C1_1 C2_1 1.53(3) . ?
C2_1 C3_1 1.3900 . ?
C2_1 C7_1 1.3900 . ?
C3_1 C4_1 1.3900 . ?
C3_1 H3_1 0.9500 . ?
C4_1 C5_1 1.3900 . ?
C4_1 H4_1 0.9500 . ?
C5_1 C6_1 1.3900 . ?
C5_1 C8_1 1.524(14) . ?
C6_1 C7_1 1.3900 . ?
C6_1 H6_1 0.9500 . ?
C7_1 H7_1 0.9500 . ?
C8_1 C9_1 1.3900 . ?
C8_1 C13_1 1.3900 . ?
C9_1 C10_1 1.3900 . ?
C9_1 H9_1 0.9500 . ?
C10_1 C11_1 1.3900 . ?
C10_1 H10_1 0.9500 . ?
C11_1 C12_1 1.3900 . ?
C11_1 C14_1 1.535(14) . ?
C12_1 C13_1 1.3900 . ?
C12_1 H12_1 0.9500 . ?
C13_1 H13_1 0.9500 . ?
C14_1 C15_1 1.3900 . ?
C14_1 C19_1 1.3901 . ?
C15_1 C16_1 1.3900 . ?
C15_1 H15_1 0.9500 . ?
C16_1 C17_1 1.3900 . ?
C16_1 H16_1 0.9500 . ?
C17_1 C18_1 1.3900 . ?
C17_1 C20_1 1.47(3) . ?
C18_1 C19_1 1.3900 . ?
C18_1 H18_1 0.9500 . ?
C19_1 H19_1 0.9500 . ?
O1_2 C1_2 1.27(3) . ?
O2_2 C1_2 1.29(3) . ?
O3_2 C20_2 1.19(3) . ?
O4_2 C20_2 1.30(3) . ?
C1_2 C2_2 1.47(3) . ?
C2_2 C3_2 1.3900 . ?
C2_2 C7_2 1.3900 . ?
C3_2 C4_2 1.3900 . ?
C3_2 H3_2 0.9500 . ?
C4_2 C5_2 1.3900 . ?
C4_2 H4_2 0.9500 . ?
C5_2 C6_2 1.3900 . ?
C5_2 C8_2 1.531(15) . ?
C6_2 C7_2 1.3900 . ?
C6_2 H6_2 0.9500 . ?
C7_2 H7_2 0.9500 . ?
C8_2 C9_2 1.3900 . ?
C8_2 C13_2 1.3900 . ?
C9_2 C10_2 1.3900 . ?
C9_2 H9_2 0.9500 . ?
C10_2 C11_2 1.3900 . ?
C10_2 H10_2 0.9500 . ?
C11_2 C12_2 1.3900 . ?
C11_2 C14_2 1.528(16) . ?
C12_2 C13_2 1.3900 . ?
C12_2 H12_2 0.9500 . ?
C13_2 H13_2 0.9500 . ?
C14_2 C15_2 1.3900 . ?
C14_2 C19_2 1.3900 . ?
C15_2 C16_2 1.3900 . ?
C15_2 H15_2 0.9500 . ?
C16_2 C17_2 1.3900 . ?
C16_2 H16_2 0.9500 . ?
C17_2 C18_2 1.3900 . ?
C17_2 C20_2 1.55(3) . ?
C18_2 C19_2 1.3900 . ?
C18_2 H18_2 0.9500 . ?
C19_2 H19_2 0.9500 . ?
O1_3 C1_3 1.30(3) . ?
O2_3 C1_3 1.20(3) . ?
O3_3 C20_3 1.21(3) . ?
O4_3 C20_3 1.24(3) . ?
C1_3 C2_3 1.53(3) . ?
C2_3 C3_3 1.3900 . ?
C2_3 C7_3 1.3900 . ?
C3_3 C4_3 1.3900 . ?
C3_3 H3_3 0.9500 . ?
C4_3 C5_3 1.3900 . ?
C4_3 H4_3 0.9500 . ?
C5_3 C6_3 1.3900 . ?
C5_3 C8_3 1.510(14) . ?
C6_3 C7_3 1.3900 . ?
C6_3 H6_3 0.9500 . ?
C7_3 H7_3 0.9500 . ?
C8_3 C9_3 1.3900 . ?
C8_3 C13_3 1.3900 . ?
C9_3 C10_3 1.3900 . ?
C9_3 H9_3 0.9500 . ?
C10_3 C11_3 1.3900 . ?
C10_3 H10_3 0.9500 . ?
C11_3 C12_3 1.3900 . ?
C11_3 C14_3 1.511(14) . ?
C12_3 C13_3 1.3900 . ?
C12_3 H12_3 0.9500 . ?
C13_3 H13_3 0.9500 . ?
C14_3 C15_3 1.3900 . ?
C14_3 C19_3 1.3900 . ?
C15_3 C16_3 1.3900 . ?
C15_3 H15_3 0.9500 . ?
C16_3 C17_3 1.3900 . ?
C16_3 H16_3 0.9500 . ?
C17_3 C18_3 1.3900 . ?
C17_3 C20_3 1.51(3) . ?
C18_3 C19_3 1.3900 . ?
C18_3 H18_3 0.9500 . ?
C19_3 H19_3 0.9500 . ?
O1_4 C1_4 1.22(3) . ?
N1_4 C1_4 1.30(3) . ?
N1_4 C2_4 1.46(3) . ?
N1_4 C3_4 1.46(3) . ?
C1_4 H1_4 0.9500 . ?
C2_4 H2A_4 0.9800 . ?
C2_4 H2B_4 0.9800 . ?
C2_4 H2C_4 0.9800 . ?
C3_4 H3A_4 0.9800 . ?
C3_4 H3B_4 0.9800 . ?
C3_4 H3C_4 0.9800 . ?
O1A_5 C1A_5 1.21(3) . ?
N1A_5 C1A_5 1.29(3) . ?
N1A_5 C2A_5 1.46(4) . ?
N1A_5 C3A_5 1.47(3) . ?
C1A_5 H1A_5 0.9500 . ?
C2A_5 H2AA_5 0.9800 . ?
C2A_5 H2AB_5 0.9800 . ?
C2A_5 H2AC_5 0.9800 . ?
C3A_5 H3AA_5 0.9800 . ?
C3A_5 H3AB_5 0.9800 . ?
C3A_5 H3AC_5 0.9800 . ?
O1B_5 C1B_5 1.22(3) . ?
N1B_5 C1B_5 1.30(3) . ?
N1B_5 C2B_5 1.46(4) . ?
N1B_5 C3B_5 1.47(3) . ?
C1B_5 H1B_5 0.9500 . ?
C2B_5 H2BA_5 0.9800 . ?
C2B_5 H2BB_5 0.9800 . ?
C2B_5 H2BC_5 0.9800 . ?
C3B_5 H3BA_5 0.9800 . ?
C3B_5 H3BB_5 0.9800 . ?
C3B_5 H3BC_5 0.9800 . ?

loop_
_geom_hbond_atom_site_label_D
_geom_hbond_atom_site_label_H
_geom_hbond_atom_site_label_A
_geom_hbond_distance_DH
_geom_hbond_distance_HA
_geom_hbond_distance_DA
_geom_hbond_angle_DHA
_geom_hbond_site_symmetry_A
_geom_hbond_publ_flag
O6 H6O O1_4 0.95 1.79 2.71(3) 161.7 . yes
O2 H2O Cl2A^a 0.95 2.15 3.073(16) 164.6 . yes
O2 H2O Cl2B^b 0.95 2.26 3.17(4) 161.2 . yes
O4 H4O Cl1 0.95 2.13 3.071(15) 171.2 . yes
O3 H3O O1A_5^a 0.95 1.75 2.64(3) 154.2 . yes
O3 H3O O1B_5^b 0.95 1.79 2.73(4) 168.5 . yes
